data_4330451
loop_
_publ_author_name
'K. Geetharani'
'Bellie Sundaram Krishnamoorthy'
'Samia Kahlal'
'Shaikh M. Mobin'
'Jean-Fran\,cois Halet'
'Sundargopal Ghosh'

_publ_section_title
;
 Synthesis and Characterization of Hypoelectronic Tantalaboranes:
 Comparison of the Geometric and Electronic Structures of [(Cp*TaX)2B5H11]
 (X = Cl, Br, and I)
;
_journal_name_full 'Inorganic Chemistry'
_journal_page_first 10176
_journal_page_last 10184
_journal_paper_doi 10.1021/ic300848f
_journal_volume 51
_journal_year 2012
_chemical_formula_sum 'C20 H32 B5 I2 Ta2'
_chemical_formula_weight 942.20
_chemical_name_systematic
;
 ?
;
_space_group_IT_number 14
_symmetry_cell_setting monoclinic
_symmetry_space_group_name_Hall '-P 2yn'
_symmetry_space_group_name_H-M 'P 1 21/n 1'
_atom_sites_solution_hydrogens geom
_atom_sites_solution_primary direct
_atom_sites_solution_secondary difmap
_audit_creation_method SHELXL-97
_cell_angle_alpha 90.00
_cell_angle_beta 103.4050(10)
_cell_angle_gamma 90.00
_cell_formula_units_Z 8
_cell_length_a 16.0832(2)
_cell_length_b 15.5579(2)
_cell_length_c 22.0241(3)
_cell_measurement_reflns_used 18854
_cell_measurement_temperature 150(2)
_cell_measurement_theta_max 32.7545
_cell_measurement_theta_min 3.2288
_cell_volume 5360.75(12)
_computing_cell_refinement 'CrysAlis RED, Oxford Diffraction Ltd.,'
_computing_data_collection 'CrysAlis CCD, Oxford Diffraction Ltd.,'
_computing_data_reduction 'CrysAlis RED, Oxford Diffraction Ltd.,'
_computing_molecular_graphics Ortep3
_computing_publication_material Shelx97
_computing_structure_refinement 'SHELXL-97 (Sheldrick, 1997)'
_computing_structure_solution 'SHELXS-97 (Sheldrick, 1997)'
_diffrn_ambient_temperature 150(2)
_diffrn_detector_area_resol_mean 15.9948
_diffrn_measured_fraction_theta_full 0.998
_diffrn_measured_fraction_theta_max 0.998
_diffrn_measurement_device_type 'OXFORD DIFFRACTION XCALIBUR-S'
_diffrn_measurement_method \w/q-scan
_diffrn_radiation_monochromator graphite
_diffrn_radiation_source 'Enhance (Mo) x-ray Source'
_diffrn_radiation_type MoK\a
_diffrn_radiation_wavelength 0.71073
_diffrn_reflns_av_R_equivalents 0.0393
_diffrn_reflns_av_sigmaI/netI 0.0418
_diffrn_reflns_limit_h_max 18
_diffrn_reflns_limit_h_min -19
_diffrn_reflns_limit_k_max 18
_diffrn_reflns_limit_k_min -18
_diffrn_reflns_limit_l_max 25
_diffrn_reflns_limit_l_min -26
_diffrn_reflns_number 39696
_diffrn_reflns_theta_full 25.00
_diffrn_reflns_theta_max 25.00
_diffrn_reflns_theta_min 3.24
_exptl_absorpt_coefficient_mu 10.468
_exptl_absorpt_correction_T_max 0.1576
_exptl_absorpt_correction_T_min 0.1166
_exptl_absorpt_correction_type multi-scan
_exptl_absorpt_process_details
;
CrysAlis RED, Oxford Diffraction Ltd.,
Version 1.171.31.7 (release 18-10-2006 CrysAlis171 .NET)
(compiled Oct 18 2006,16:28:17)
empirical absorption correction using spherical harmonics,
 implemented in SCALE3 ABSPACK scaling algorithm.
;
_exptl_crystal_colour orange
_exptl_crystal_density_diffrn 2.335
_exptl_crystal_description block
_exptl_crystal_F_000 3432
_exptl_crystal_size_max 0.36
_exptl_crystal_size_mid 0.33
_exptl_crystal_size_min 0.28
_refine_diff_density_max 1.084
_refine_diff_density_min -1.556
_refine_diff_density_rms 0.144
_refine_ls_extinction_method none
_refine_ls_goodness_of_fit_ref 0.941
_refine_ls_hydrogen_treatment riding
_refine_ls_matrix_type full
_refine_ls_number_parameters 559
_refine_ls_number_reflns 9427
_refine_ls_number_restraints 0
_refine_ls_restrained_S_all 0.941
_refine_ls_R_factor_all 0.0418
_refine_ls_R_factor_gt 0.0259
_refine_ls_shift/su_max 0.001
_refine_ls_shift/su_mean 0.000
_refine_ls_structure_factor_coef Fsqd
_refine_ls_weighting_details 'calc w=1/[\s^2^(Fo^2^)+(0.0264P)^2^+0.0000P] where P=(Fo^2^+2Fc^2^)/3'
_refine_ls_weighting_scheme calc
_refine_ls_wR_factor_gt 0.0531
_refine_ls_wR_factor_ref 0.0555
_reflns_number_gt 7315
_reflns_number_total 9427
_reflns_threshold_expression >2sigma(I)
_cod_data_source_file ic300848f_si_002_2.cif
_cod_data_source_block iitm098
_cod_original_sg_symbol_H-M 'P 21/n'
_cod_database_code 4330451

loop_
_symmetry_equiv_pos_as_xyz
'x, y, z'
'-x+1/2, y+1/2, -z+1/2'
'-x, -y, -z'
'x-1/2, -y-1/2, z-1/2'

loop_
_atom_site_label
_atom_site_type_symbol
_atom_site_fract_x
_atom_site_fract_y
_atom_site_fract_z
_atom_site_U_iso_or_equiv
_atom_site_adp_type
_atom_site_occupancy
_atom_site_symmetry_multiplicity
_atom_site_calc_flag
_atom_site_refinement_flags
Ta1 Ta 0.411052(16) 0.116600(17) 0.210774(11) 0.01648(7) Uani 1 1 d .
Ta2 Ta 0.372532(16) 0.227446(17) 0.082885(11) 0.01511(6) Uani 1 1 d .
Ta3 Ta 0.408118(16) 0.361633(17) -0.286656(12) 0.01698(7) Uani 1 1 d .
Ta4 Ta 0.363090(16) 0.259467(17) -0.418294(11) 0.01664(7) Uani 1 1 d .
I1 I 0.36646(4) 0.24165(3) 0.29023(2) 0.04108(14) Uani 1 1 d .
I2 I 0.32665(4) 0.38435(3) 0.13332(2) 0.03825(13) Uani 1 1 d .
I3 I 0.31120(3) 0.25813(3) -0.22140(2) 0.03223(12) Uani 1 1 d .
I4 I 0.25689(3) 0.13249(3) -0.38482(2) 0.03432(13) Uani 1 1 d .
B1 B 0.5026(5) 0.2005(5) 0.1607(3) 0.0242(18) Uani 1 1 d .
B2 B 0.4523(4) 0.1114(5) 0.1188(3) 0.0181(16) Uani 1 1 d .
B3 B 0.3477(5) 0.0770(5) 0.1040(3) 0.0180(16) Uani 1 1 d .
B4 B 0.2501(5) 0.1349(6) 0.0780(4) 0.028(2) Uani 1 1 d .
B5 B 0.2720(4) 0.0711(6) 0.1496(3) 0.0212(17) Uani 1 1 d .
B6 B 0.4819(5) 0.2492(5) -0.3282(3) 0.0243(18) Uani 1 1 d .
B7 B 0.4696(5) 0.3471(5) -0.3689(3) 0.0250(18) Uani 1 1 d .
B8 B 0.3803(5) 0.4103(5) -0.3940(3) 0.0232(18) Uani 1 1 d .
B9 B 0.2726(5) 0.3857(6) -0.4308(4) 0.0258(19) Uani 1 1 d .
B10 B 0.2979(5) 0.4435(6) -0.3575(4) 0.0267(19) Uani 1 1 d .
C1 C 0.4662(4) -0.0302(4) 0.2199(3) 0.0237(16) Uani 1 1 d .
C2 C 0.4037(4) -0.0257(5) 0.2553(3) 0.0227(16) Uani 1 1 d .
C3 C 0.4333(4) 0.0316(5) 0.3053(3) 0.0251(16) Uani 1 1 d .
C4 C 0.5150(4) 0.0652(5) 0.2995(3) 0.0301(17) Uani 1 1 d .
C5 C 0.5352(4) 0.0261(5) 0.2470(3) 0.0271(17) Uani 1 1 d .
C6 C 0.4674(5) -0.0932(5) 0.1685(3) 0.0327(18) Uani 1 1 d .
H6A H 0.5092 -0.1385 0.1841 0.049 Uiso 1 1 calc R
H6B H 0.4833 -0.0634 0.1337 0.049 Uiso 1 1 calc R
H6C H 0.4106 -0.1187 0.1542 0.049 Uiso 1 1 calc R
C7 C 0.3269(4) -0.0825(5) 0.2485(3) 0.0345(18) Uani 1 1 d .
H7A H 0.3131 -0.1079 0.2066 0.052 Uiso 1 1 calc R
H7B H 0.2783 -0.0485 0.2547 0.052 Uiso 1 1 calc R
H7C H 0.3392 -0.1284 0.2798 0.052 Uiso 1 1 calc R
C8 C 0.3914(5) 0.0446(5) 0.3589(3) 0.040(2) Uani 1 1 d .
H8A H 0.3315 0.0609 0.3428 0.059 Uiso 1 1 calc R
H8B H 0.4212 0.0902 0.3861 0.059 Uiso 1 1 calc R
H8C H 0.3941 -0.0090 0.3827 0.059 Uiso 1 1 calc R
C9 C 0.5724(5) 0.1225(6) 0.3454(3) 0.049(2) Uani 1 1 d .
H9A H 0.6119 0.0873 0.3760 0.073 Uiso 1 1 calc R
H9B H 0.5379 0.1582 0.3668 0.073 Uiso 1 1 calc R
H9C H 0.6050 0.1595 0.3233 0.073 Uiso 1 1 calc R
C10 C 0.6197(4) 0.0312(5) 0.2291(4) 0.0379(19) Uani 1 1 d .
H10A H 0.6466 0.0868 0.2422 0.057 Uiso 1 1 calc R
H10B H 0.6106 0.0253 0.1837 0.057 Uiso 1 1 calc R
H10C H 0.6569 -0.0153 0.2497 0.057 Uiso 1 1 calc R
C11 C 0.4607(4) 0.2258(4) 0.0074(3) 0.0175(14) Uani 1 1 d .
C12 C 0.3889(4) 0.1726(4) -0.0177(3) 0.0184(14) Uani 1 1 d .
C13 C 0.3148(4) 0.2254(4) -0.0300(3) 0.0197(15) Uani 1 1 d .
C14 C 0.3409(4) 0.3113(5) -0.0121(3) 0.0209(15) Uani 1 1 d .
C15 C 0.4304(4) 0.3117(4) 0.0118(3) 0.0209(15) Uani 1 1 d .
C16 C 0.5525(4) 0.1989(5) 0.0181(3) 0.0238(16) Uani 1 1 d .
H16A H 0.5581 0.1385 0.0311 0.036 Uiso 1 1 calc R
H16B H 0.5875 0.2348 0.0509 0.036 Uiso 1 1 calc R
H16C H 0.5720 0.2059 -0.0206 0.036 Uiso 1 1 calc R
C17 C 0.3926(4) 0.0813(4) -0.0378(3) 0.0287(17) Uani 1 1 d .
H17A H 0.3924 0.0795 -0.0824 0.043 Uiso 1 1 calc R
H17B H 0.3428 0.0500 -0.0307 0.043 Uiso 1 1 calc R
H17C H 0.4450 0.0544 -0.0137 0.043 Uiso 1 1 calc R
C18 C 0.2275(4) 0.1998(5) -0.0657(3) 0.0296(17) Uani 1 1 d .
H18A H 0.1844 0.2296 -0.0487 0.044 Uiso 1 1 calc R
H18B H 0.2205 0.1375 -0.0622 0.044 Uiso 1 1 calc R
H18C H 0.2206 0.2153 -0.1098 0.044 Uiso 1 1 calc R
C19 C 0.2831(5) 0.3879(5) -0.0267(3) 0.0359(19) Uani 1 1 d .
H19A H 0.3144 0.4397 -0.0094 0.054 Uiso 1 1 calc R
H19B H 0.2337 0.3800 -0.0083 0.054 Uiso 1 1 calc R
H19C H 0.2635 0.3939 -0.0721 0.054 Uiso 1 1 calc R
C20 C 0.4861(4) 0.3887(5) 0.0309(3) 0.0317(17) Uani 1 1 d .
H20A H 0.5024 0.4129 -0.0057 0.048 Uiso 1 1 calc R
H20B H 0.5376 0.3717 0.0620 0.048 Uiso 1 1 calc R
H20C H 0.4547 0.4320 0.0491 0.048 Uiso 1 1 calc R
C21 C 0.5118(5) 0.4794(5) -0.2657(3) 0.038(2) Uani 1 1 d .
C22 C 0.5496(4) 0.4062(5) -0.2317(3) 0.0275(17) Uani 1 1 d .
C23 C 0.5012(4) 0.3890(5) -0.1866(3) 0.0240(16) Uani 1 1 d .
C24 C 0.4336(4) 0.4479(5) -0.1944(3) 0.0306(17) Uani 1 1 d .
C25 C 0.4392(5) 0.5046(5) -0.2424(4) 0.0374(19) Uani 1 1 d .
C26 C 0.5511(6) 0.5279(6) -0.3120(4) 0.070(3) Uani 1 1 d .
H26A H 0.5921 0.5702 -0.2896 0.105 Uiso 1 1 calc R
H26B H 0.5060 0.5575 -0.3423 0.105 Uiso 1 1 calc R
H26C H 0.5805 0.4873 -0.3339 0.105 Uiso 1 1 calc R
C27 C 0.6318(4) 0.3648(6) -0.2342(3) 0.045(2) Uani 1 1 d .
H27A H 0.6358 0.3596 -0.2778 0.068 Uiso 1 1 calc R
H27B H 0.6347 0.3075 -0.2154 0.068 Uiso 1 1 calc R
H27C H 0.6794 0.3999 -0.2111 0.068 Uiso 1 1 calc R
C28 C 0.5254(5) 0.3249(6) -0.1337(3) 0.042(2) Uani 1 1 d .
H28A H 0.5571 0.3543 -0.0960 0.063 Uiso 1 1 calc R
H28B H 0.5612 0.2797 -0.1453 0.063 Uiso 1 1 calc R
H28C H 0.4735 0.2991 -0.1254 0.063 Uiso 1 1 calc R
C29 C 0.3741(5) 0.4572(6) -0.1497(4) 0.050(2) Uani 1 1 d .
H29A H 0.3914 0.5072 -0.1227 0.076 Uiso 1 1 calc R
H29B H 0.3775 0.4053 -0.1240 0.076 Uiso 1 1 calc R
H29C H 0.3152 0.4650 -0.1738 0.076 Uiso 1 1 calc R
C30 C 0.3910(6) 0.5863(5) -0.2578(4) 0.075(3) Uani 1 1 d .
H30A H 0.3310 0.5770 -0.2571 0.112 Uiso 1 1 calc R
H30B H 0.3946 0.6054 -0.2995 0.112 Uiso 1 1 calc R
H30C H 0.4156 0.6303 -0.2270 0.112 Uiso 1 1 calc R
C31 C 0.4662(4) 0.2169(5) -0.4772(3) 0.0270(17) Uani 1 1 d .
C32 C 0.4279(5) 0.2936(5) -0.5059(3) 0.0324(18) Uani 1 1 d .
C33 C 0.3396(5) 0.2764(5) -0.5307(3) 0.036(2) Uani 1 1 d .
C34 C 0.3225(4) 0.1906(5) -0.5187(3) 0.0279(18) Uani 1 1 d .
C35 C 0.3999(4) 0.1535(4) -0.4859(3) 0.0225(15) Uani 1 1 d .
C36 C 0.5590(4) 0.2014(6) -0.4529(4) 0.043(2) Uani 1 1 d .
H36A H 0.5822 0.1726 -0.4849 0.065 Uiso 1 1 calc R
H36B H 0.5677 0.1650 -0.4156 0.065 Uiso 1 1 calc R
H36C H 0.5883 0.2565 -0.4420 0.065 Uiso 1 1 calc R
C37 C 0.4751(6) 0.3742(6) -0.5159(4) 0.058(3) Uani 1 1 d .
H37A H 0.5282 0.3785 -0.4835 0.087 Uiso 1 1 calc R
H37B H 0.4392 0.4244 -0.5137 0.087 Uiso 1 1 calc R
H37C H 0.4886 0.3720 -0.5571 0.087 Uiso 1 1 calc R
C38 C 0.2783(6) 0.3369(6) -0.5722(3) 0.064(3) Uani 1 1 d .
H38A H 0.2746 0.3222 -0.6160 0.096 Uiso 1 1 calc R
H38B H 0.2989 0.3960 -0.5644 0.096 Uiso 1 1 calc R
H38C H 0.2217 0.3317 -0.5631 0.096 Uiso 1 1 calc R
C39 C 0.2405(5) 0.1441(6) -0.5468(3) 0.048(2) Uani 1 1 d .
H39A H 0.1922 0.1759 -0.5377 0.071 Uiso 1 1 calc R
H39B H 0.2424 0.0863 -0.5288 0.071 Uiso 1 1 calc R
H39C H 0.2336 0.1397 -0.5921 0.071 Uiso 1 1 calc R
C40 C 0.4132(5) 0.0596(5) -0.4676(3) 0.0348(18) Uani 1 1 d .
H40A H 0.3626 0.0378 -0.4549 0.052 Uiso 1 1 calc R
H40B H 0.4633 0.0540 -0.4327 0.052 Uiso 1 1 calc R
H40C H 0.4222 0.0263 -0.5033 0.052 Uiso 1 1 calc R
H999 H 0.233(3) 0.017(4) 0.149(2) 0.003(13) Uiso 1 1 d .
H222 H 0.244(4) 0.420(4) -0.470(3) 0.025(17) Uiso 1 1 d .
H444 H 0.270(5) 0.510(6) -0.359(3) 0.07(3) Uiso 1 1 d .
H110 H 0.193(4) 0.115(5) 0.034(3) 0.05(2) Uiso 1 1 d .

loop_
_atom_site_aniso_label
_atom_site_aniso_U_11
_atom_site_aniso_U_22
_atom_site_aniso_U_33
_atom_site_aniso_U_23
_atom_site_aniso_U_13
_atom_site_aniso_U_12
Ta1 0.01715(14) 0.01784(15) 0.01372(13) 0.00047(11) 0.00212(10) 0.00007(12)
Ta2 0.01614(14) 0.01403(14) 0.01524(13) 0.00036(11) 0.00376(10) 0.00219(11)
Ta3 0.01698(14) 0.01724(15) 0.01554(13) -0.00061(11) 0.00137(11) 0.00015(12)
Ta4 0.01781(14) 0.01739(15) 0.01418(13) 0.00066(11) 0.00263(10) 0.00128(11)
I1 0.0675(4) 0.0291(3) 0.0304(3) -0.0050(2) 0.0191(2) 0.0004(3)
I2 0.0628(4) 0.0241(3) 0.0322(3) 0.0005(2) 0.0200(2) 0.0146(3)
I3 0.0387(3) 0.0372(3) 0.0238(2) 0.0013(2) 0.0133(2) -0.0057(2)
I4 0.0390(3) 0.0303(3) 0.0341(3) -0.0018(2) 0.0093(2) -0.0135(2)
B1 0.027(4) 0.020(5) 0.021(4) -0.003(3) -0.004(3) -0.009(4)
B2 0.015(4) 0.016(4) 0.023(4) 0.005(3) 0.005(3) -0.005(3)
B3 0.018(4) 0.018(4) 0.017(4) 0.004(3) 0.003(3) 0.006(3)
B4 0.014(4) 0.047(6) 0.025(4) 0.007(4) 0.008(3) 0.005(4)
B5 0.014(4) 0.032(5) 0.019(4) 0.000(3) 0.005(3) -0.005(4)
B6 0.029(4) 0.028(5) 0.014(4) 0.001(3) 0.002(3) 0.004(4)
B7 0.024(4) 0.028(5) 0.023(4) 0.001(4) 0.006(3) 0.002(4)
B8 0.020(4) 0.029(5) 0.019(4) -0.001(3) 0.002(3) 0.006(4)
B9 0.025(4) 0.031(5) 0.019(4) 0.006(4) -0.001(3) 0.012(4)
B10 0.031(5) 0.018(5) 0.028(4) -0.002(4) 0.001(4) 0.006(4)
C1 0.024(4) 0.023(4) 0.021(3) 0.011(3) -0.003(3) 0.001(3)
C2 0.013(3) 0.030(4) 0.023(4) 0.012(3) 0.002(3) 0.003(3)
C3 0.021(4) 0.032(4) 0.021(4) 0.013(3) 0.004(3) 0.006(3)
C4 0.026(4) 0.035(5) 0.022(4) 0.006(3) -0.011(3) 0.000(3)
C5 0.015(4) 0.030(4) 0.033(4) 0.012(3) 0.000(3) 0.007(3)
C6 0.039(4) 0.019(4) 0.041(4) 0.007(3) 0.010(4) 0.011(3)
C7 0.029(4) 0.033(5) 0.043(4) 0.017(4) 0.009(3) -0.002(3)
C8 0.048(5) 0.052(6) 0.018(4) 0.009(4) 0.006(3) 0.002(4)
C9 0.041(5) 0.066(7) 0.031(4) 0.001(4) -0.008(4) -0.011(5)
C10 0.013(4) 0.047(5) 0.052(5) 0.012(4) 0.005(3) 0.003(3)
C11 0.017(3) 0.022(4) 0.017(3) 0.000(3) 0.011(3) 0.000(3)
C12 0.027(4) 0.020(4) 0.010(3) -0.001(3) 0.008(3) 0.002(3)
C13 0.020(3) 0.024(4) 0.016(3) 0.003(3) 0.006(3) 0.001(3)
C14 0.020(4) 0.031(4) 0.014(3) 0.011(3) 0.007(3) 0.008(3)
C15 0.020(4) 0.022(4) 0.023(3) 0.006(3) 0.009(3) -0.006(3)
C16 0.016(3) 0.033(4) 0.022(4) 0.010(3) 0.006(3) 0.003(3)
C17 0.034(4) 0.027(4) 0.030(4) -0.005(3) 0.016(3) -0.003(3)
C18 0.024(4) 0.046(5) 0.018(4) -0.001(3) 0.003(3) -0.001(3)
C19 0.037(4) 0.037(5) 0.035(4) 0.011(4) 0.010(3) 0.014(4)
C20 0.031(4) 0.023(4) 0.040(4) -0.001(3) 0.008(3) -0.003(3)
C21 0.048(5) 0.036(5) 0.024(4) -0.009(4) -0.003(4) -0.031(4)
C22 0.024(4) 0.034(5) 0.023(4) -0.006(3) 0.004(3) -0.005(3)
C23 0.022(4) 0.036(5) 0.012(3) -0.006(3) -0.002(3) -0.002(3)
C24 0.029(4) 0.032(5) 0.026(4) -0.015(3) -0.002(3) -0.005(3)
C25 0.033(4) 0.026(5) 0.045(5) -0.015(4) -0.007(4) -0.003(4)
C26 0.102(8) 0.059(7) 0.044(5) -0.005(5) 0.007(5) -0.058(6)
C27 0.015(4) 0.081(7) 0.038(5) -0.020(4) 0.001(3) -0.009(4)
C28 0.033(4) 0.054(6) 0.032(4) 0.001(4) -0.008(3) -0.001(4)
C29 0.039(5) 0.066(7) 0.045(5) -0.032(5) 0.008(4) 0.008(5)
C30 0.098(8) 0.020(5) 0.082(7) -0.011(5) -0.028(6) 0.011(5)
C31 0.025(4) 0.038(5) 0.021(4) -0.004(3) 0.010(3) 0.003(3)
C32 0.050(5) 0.033(5) 0.020(4) 0.004(3) 0.022(4) 0.007(4)
C33 0.049(5) 0.040(5) 0.019(4) 0.005(3) 0.011(3) 0.023(4)
C34 0.022(4) 0.047(5) 0.014(3) -0.009(3) 0.003(3) 0.011(4)
C35 0.025(4) 0.023(4) 0.020(3) -0.008(3) 0.006(3) 0.006(3)
C36 0.024(4) 0.063(6) 0.045(5) -0.015(4) 0.014(4) -0.005(4)
C37 0.098(7) 0.047(6) 0.045(5) 0.010(4) 0.049(5) -0.012(5)
C38 0.099(8) 0.079(8) 0.014(4) 0.018(4) 0.014(4) 0.056(6)
C39 0.029(4) 0.072(7) 0.034(4) -0.021(4) -0.008(4) -0.002(4)
C40 0.037(4) 0.021(4) 0.046(5) -0.011(4) 0.009(4) 0.007(3)

loop_
_atom_type_symbol
_atom_type_description
_atom_type_scat_dispersion_real
_atom_type_scat_dispersion_imag
_atom_type_scat_source
C C 0.0033 0.0016 'International Tables Vol C Tables 4.2.6.8 and 6.1.1.4'
H H 0.0000 0.0000 'International Tables Vol C Tables 4.2.6.8 and 6.1.1.4'
B B 0.0013 0.0007 'International Tables Vol C Tables 4.2.6.8 and 6.1.1.4'
I I -0.4742 1.8119 'International Tables Vol C Tables 4.2.6.8 and 6.1.1.4'
Ta Ta -0.7052 6.5227 'International Tables Vol C Tables 4.2.6.8 and 6.1.1.4'

loop_
_geom_angle_atom_site_label_1
_geom_angle_atom_site_label_2
_geom_angle_atom_site_label_3
_geom_angle
B2 Ta1 C4 115.0(2)
B2 Ta1 B3 43.0(2)
C4 Ta1 B3 140.0(3)
B2 Ta1 B1 43.8(3)
C4 Ta1 B1 99.7(2)
B3 Ta1 B1 81.8(2)
B2 Ta1 C3 136.9(2)
C4 Ta1 C3 34.9(2)
B3 Ta1 C3 130.0(3)
B1 Ta1 C3 134.7(2)
B2 Ta1 C5 83.4(2)
C4 Ta1 C5 34.0(2)
B3 Ta1 C5 107.6(2)
B1 Ta1 C5 85.5(2)
C3 Ta1 C5 56.8(2)
B2 Ta1 B5 85.2(2)
C4 Ta1 B5 137.1(3)
B3 Ta1 B5 42.3(2)
B1 Ta1 B5 118.9(2)
C3 Ta1 B5 104.5(2)
C5 Ta1 B5 126.5(3)
B2 Ta1 C2 112.2(2)
C4 Ta1 C2 57.2(2)
B3 Ta1 C2 96.4(2)
B1 Ta1 C2 140.0(2)
C3 Ta1 C2 33.8(2)
C5 Ta1 C2 56.8(2)
B5 Ta1 C2 80.5(2)
B2 Ta1 C1 82.2(2)
C4 Ta1 C1 56.6(2)
B3 Ta1 C1 84.5(2)
B1 Ta1 C1 107.1(2)
C3 Ta1 C1 55.9(2)
C5 Ta1 C1 34.2(2)
B5 Ta1 C1 92.5(2)
C2 Ta1 C1 33.6(2)
B2 Ta1 I1 138.25(19)
C4 Ta1 I1 87.36(18)
B3 Ta1 I1 132.06(17)
B1 Ta1 I1 100.39(19)
C3 Ta1 I1 81.46(17)
C5 Ta1 I1 120.37(17)
B5 Ta1 I1 102.19(18)
C2 Ta1 I1 109.54(15)
C1 Ta1 I1 137.28(14)
B2 Ta1 Ta2 43.98(19)
C4 Ta1 Ta2 147.58(17)
B3 Ta1 Ta2 48.43(18)
B1 Ta1 Ta2 47.86(18)
C3 Ta1 Ta2 177.46(15)
C5 Ta1 Ta2 124.96(15)
B5 Ta1 Ta2 72.98(18)
C2 Ta1 Ta2 144.80(15)
C1 Ta1 Ta2 124.21(14)
I1 Ta1 Ta2 98.487(14)
B2 Ta2 C15 113.2(2)
B2 Ta2 B1 44.0(3)
C15 Ta2 B1 98.9(2)
B2 Ta2 C14 136.5(2)
C15 Ta2 C14 34.2(2)
B1 Ta2 C14 133.0(2)
B2 Ta2 B4 86.0(3)
C15 Ta2 B4 137.1(2)
B1 Ta2 B4 119.4(3)
C14 Ta2 B4 106.1(2)
B2 Ta2 C11 81.7(2)
C15 Ta2 C11 34.7(2)
B1 Ta2 C11 86.3(2)
C14 Ta2 C11 56.7(2)
B4 Ta2 C11 124.2(2)
B2 Ta2 B3 42.9(2)
C15 Ta2 B3 139.2(2)
B1 Ta2 B3 81.4(3)
C14 Ta2 B3 132.3(2)
B4 Ta2 B3 43.1(3)
C11 Ta2 B3 105.5(2)
B2 Ta2 C13 113.5(2)
C15 Ta2 C13 56.9(2)
B1 Ta2 C13 141.5(2)
C14 Ta2 C13 34.2(2)
B4 Ta2 C13 80.4(2)
C11 Ta2 C13 56.4(2)
B3 Ta2 C13 98.1(2)
B2 Ta2 C12 82.3(2)
C15 Ta2 C12 57.2(2)
B1 Ta2 C12 109.0(2)
C14 Ta2 C12 56.6(2)
B4 Ta2 C12 90.6(2)
C11 Ta2 C12 34.0(2)
B3 Ta2 C12 83.9(2)
C13 Ta2 C12 33.8(2)
B2 Ta2 I2 136.78(19)
C15 Ta2 I2 87.75(16)
B1 Ta2 I2 97.60(19)
C14 Ta2 I2 81.56(16)
B4 Ta2 I2 104.2(2)
C11 Ta2 I2 121.51(16)
B3 Ta2 I2 132.84(16)
C13 Ta2 I2 109.63(16)
C12 Ta2 I2 138.12(15)
B2 Ta2 Ta1 44.62(18)
C15 Ta2 Ta1 146.84(15)
B1 Ta2 Ta1 47.96(18)
C14 Ta2 Ta1 178.75(14)
B4 Ta2 Ta1 73.25(19)
C11 Ta2 Ta1 124.52(15)
B3 Ta2 Ta1 47.88(16)
C13 Ta2 Ta1 146.00(16)
C12 Ta2 Ta1 124.28(15)
I2 Ta2 Ta1 97.573(13)
B7 Ta3 C24 135.6(3)
B7 Ta3 C23 117.2(2)
C24 Ta3 C23 34.0(2)
B7 Ta3 B6 43.9(3)
C24 Ta3 B6 136.7(2)
C23 Ta3 B6 102.7(2)
B7 Ta3 C22 84.0(2)
C24 Ta3 C22 57.1(2)
C23 Ta3 C22 34.3(2)
B6 Ta3 C22 84.8(2)
B7 Ta3 B8 43.0(3)
C24 Ta3 B8 127.6(3)
C23 Ta3 B8 140.9(3)
B6 Ta3 B8 81.5(3)
C22 Ta3 B8 109.8(2)
B7 Ta3 B10 85.9(3)
C24 Ta3 B10 102.0(3)
C23 Ta3 B10 134.7(3)
B6 Ta3 B10 119.1(3)
C22 Ta3 B10 129.2(3)
B8 Ta3 B10 42.9(3)
B7 Ta3 C25 108.9(3)
C24 Ta3 C25 33.6(2)
C23 Ta3 C25 56.1(3)
B6 Ta3 C25 137.9(3)
C22 Ta3 C25 57.0(2)
B8 Ta3 C25 94.6(3)
B10 Ta3 C25 80.2(3)
B7 Ta3 C21 79.7(3)
C24 Ta3 C21 56.3(2)
C23 Ta3 C21 56.0(2)
B6 Ta3 C21 103.9(3)
C22 Ta3 C21 33.9(2)
B8 Ta3 C21 85.0(3)
B10 Ta3 C21 95.3(3)
C25 Ta3 C21 34.2(3)
B7 Ta3 I3 137.5(2)
C24 Ta3 I3 83.96(18)
C23 Ta3 I3 86.26(16)
B6 Ta3 I3 98.98(19)
C22 Ta3 I3 118.06(16)
B8 Ta3 I3 132.02(18)
B10 Ta3 I3 102.5(2)
C25 Ta3 I3 113.56(19)
C21 Ta3 I3 139.13(16)
B7 Ta3 Ta4 44.3(2)
C24 Ta3 Ta4 174.67(18)
C23 Ta3 Ta4 150.77(16)
B6 Ta3 Ta4 48.04(17)
C22 Ta3 Ta4 125.34(15)
B8 Ta3 Ta4 47.7(2)
B10 Ta3 Ta4 72.78(19)
C25 Ta3 Ta4 142.20(19)
C21 Ta3 Ta4 122.48(17)
I3 Ta3 Ta4 98.000(13)
B7 Ta4 C35 116.5(2)
B7 Ta4 C34 136.4(2)
C35 Ta4 C34 34.2(2)
B7 Ta4 B8 43.2(3)
C35 Ta4 B8 141.2(2)
C34 Ta4 B8 129.1(3)
B7 Ta4 B6 43.9(3)
C35 Ta4 B6 101.7(2)
C34 Ta4 B6 135.9(2)
B8 Ta4 B6 81.6(3)
B7 Ta4 B9 86.2(3)
C35 Ta4 B9 135.9(2)
C34 Ta4 B9 103.2(3)
B8 Ta4 B9 43.1(3)
B6 Ta4 B9 119.1(3)
B7 Ta4 C31 83.5(3)
C35 Ta4 C31 34.6(2)
C34 Ta4 C31 57.3(2)
B8 Ta4 C31 109.2(2)
B6 Ta4 C31 85.0(2)
B9 Ta4 C31 129.0(3)
B7 Ta4 C33 110.3(3)
C35 Ta4 C33 56.0(2)
C34 Ta4 C33 33.6(3)
B8 Ta4 C33 96.0(3)
B6 Ta4 C33 138.5(3)
B9 Ta4 C33 81.3(2)
C31 Ta4 C33 56.5(2)
B7 Ta4 C32 80.5(3)
C35 Ta4 C32 56.4(2)
C34 Ta4 C32 56.5(3)
B8 Ta4 C32 85.2(2)
B6 Ta4 C32 105.1(3)
B9 Ta4 C32 95.1(3)
C31 Ta4 C32 33.9(2)
C33 Ta4 C32 33.9(2)
B7 Ta4 I4 137.23(19)
C35 Ta4 I4 86.12(16)
C34 Ta4 I4 82.94(18)
B8 Ta4 I4 132.05(17)
B6 Ta4 I4 98.64(19)
B9 Ta4 I4 102.3(2)
C31 Ta4 I4 118.67(18)
C33 Ta4 I4 112.4(2)
C32 Ta4 I4 138.65(18)
B7 Ta4 Ta3 44.44(18)
C35 Ta4 Ta3 149.51(15)
C34 Ta4 Ta3 176.19(17)
B8 Ta4 Ta3 48.10(17)
B6 Ta4 Ta3 47.79(18)
B9 Ta4 Ta3 72.98(19)
C31 Ta4 Ta3 125.10(16)
C33 Ta4 Ta3 144.0(2)
C32 Ta4 Ta3 123.37(18)
I4 Ta4 Ta3 97.653(13)
B2 B1 Ta2 63.0(3)
B2 B1 Ta1 63.8(3)
Ta2 B1 Ta1 84.2(2)
B3 B2 B1 131.0(6)
B3 B2 Ta2 74.4(4)
B1 B2 Ta2 73.0(4)
B3 B2 Ta1 72.9(3)
B1 B2 Ta1 72.4(4)
Ta2 B2 Ta1 91.4(3)
B2 B3 B5 133.3(5)
B2 B3 B4 130.6(6)
B5 B3 B4 62.2(4)
B2 B3 Ta1 64.1(3)
B5 B3 Ta1 69.4(3)
B4 B3 Ta1 108.9(4)
B2 B3 Ta2 62.7(3)
B5 B3 Ta2 109.0(4)
B4 B3 Ta2 68.0(4)
Ta1 B3 Ta2 83.7(2)
B3 B4 B5 58.0(4)
B3 B4 Ta2 68.9(3)
B5 B4 Ta2 107.0(4)
B3 B4 H110 125(3)
B5 B4 H110 121(3)
Ta2 B4 H110 130(3)
B3 B5 B4 59.8(4)
B3 B5 Ta1 68.3(3)
B4 B5 Ta1 106.7(4)
B3 B5 H999 123(3)
B4 B5 H999 116(3)
Ta1 B5 H999 135(3)
B7 B6 Ta3 63.7(3)
B7 B6 Ta4 63.2(3)
Ta3 B6 Ta4 84.2(2)
B8 B7 B6 130.2(6)
B8 B7 Ta4 73.0(4)
B6 B7 Ta4 72.9(4)
B8 B7 Ta3 73.3(4)
B6 B7 Ta3 72.4(4)
Ta4 B7 Ta3 91.3(3)
B7 B8 B9 132.5(6)
B7 B8 B10 132.4(6)
B9 B8 B10 61.2(4)
B7 B8 Ta4 63.8(4)
B9 B8 Ta4 68.8(4)
B10 B8 Ta4 108.9(5)
B7 B8 Ta3 63.7(3)
B9 B8 Ta3 108.5(4)
B10 B8 Ta3 68.8(3)
Ta4 B8 Ta3 84.2(3)
B8 B9 B10 59.4(4)
B8 B9 Ta4 68.1(4)
B10 B9 Ta4 107.3(4)
B8 B9 H222 119(3)
B10 B9 H222 117(4)
Ta4 B9 H222 131(3)
B8 B10 B9 59.4(4)
B8 B10 Ta3 68.2(4)
B9 B10 Ta3 107.0(4)
B8 B10 H444 126(4)
B9 B10 H444 116(4)
Ta3 B10 H444 136(4)
C2 C1 C5 108.8(6)
C2 C1 C6 125.8(6)
C5 C1 C6 124.8(6)
C2 C1 Ta1 72.9(4)
C5 C1 Ta1 72.1(4)
C6 C1 Ta1 128.1(4)
C1 C2 C3 107.9(6)
C1 C2 C7 126.4(6)
C3 C2 C7 124.9(6)
C1 C2 Ta1 73.4(4)
C3 C2 Ta1 72.6(4)
C7 C2 Ta1 127.8(4)
C2 C3 C4 108.0(5)
C2 C3 C8 124.5(6)
C4 C3 C8 127.1(6)
C2 C3 Ta1 73.6(4)
C4 C3 Ta1 71.6(4)
C8 C3 Ta1 126.7(5)
C5 C4 C3 107.6(6)
C5 C4 C9 126.0(6)
C3 C4 C9 126.0(6)
C5 C4 Ta1 74.0(4)
C3 C4 Ta1 73.5(3)
C9 C4 Ta1 123.8(5)
C4 C5 C1 107.6(6)
C4 C5 C10 126.0(6)
C1 C5 C10 125.7(7)
C4 C5 Ta1 72.0(4)
C1 C5 Ta1 73.6(4)
C10 C5 Ta1 127.6(5)
C1 C6 H6A 109.5
C1 C6 H6B 109.5
H6A C6 H6B 109.5
C1 C6 H6C 109.5
H6A C6 H6C 109.5
H6B C6 H6C 109.5
C2 C7 H7A 109.5
C2 C7 H7B 109.5
H7A C7 H7B 109.5
C2 C7 H7C 109.5
H7A C7 H7C 109.5
H7B C7 H7C 109.5
C3 C8 H8A 109.5
C3 C8 H8B 109.5
H8A C8 H8B 109.5
C3 C8 H8C 109.5
H8A C8 H8C 109.5
H8B C8 H8C 109.5
C4 C9 H9A 109.5
C4 C9 H9B 109.5
H9A C9 H9B 109.5
C4 C9 H9C 109.5
H9A C9 H9C 109.5
H9B C9 H9C 109.5
C5 C10 H10A 109.5
C5 C10 H10B 109.5
H10A C10 H10B 109.5
C5 C10 H10C 109.5
H10A C10 H10C 109.5
H10B C10 H10C 109.5
C12 C11 C15 108.0(5)
C12 C11 C16 125.4(6)
C15 C11 C16 126.0(6)
C12 C11 Ta2 73.9(3)
C15 C11 Ta2 71.4(3)
C16 C11 Ta2 127.4(4)
C13 C12 C11 107.8(6)
C13 C12 C17 125.7(6)
C11 C12 C17 125.7(6)
C13 C12 Ta2 73.0(3)
C11 C12 Ta2 72.1(3)
C17 C12 Ta2 128.4(4)
C12 C13 C14 108.0(5)
C12 C13 C18 126.1(6)
C14 C13 C18 125.1(6)
C12 C13 Ta2 73.2(3)
C14 C13 Ta2 71.9(3)
C18 C13 Ta2 128.9(4)
C15 C14 C13 108.4(6)
C15 C14 C19 127.2(7)
C13 C14 C19 123.8(6)
C15 C14 Ta2 71.8(3)
C13 C14 Ta2 73.9(4)
C19 C14 Ta2 127.6(4)
C14 C15 C11 107.7(6)
C14 C15 C20 126.8(6)
C11 C15 C20 125.1(6)
C14 C15 Ta2 74.0(3)
C11 C15 Ta2 73.9(3)
C20 C15 Ta2 123.6(4)
C11 C16 H16A 109.5
C11 C16 H16B 109.5
H16A C16 H16B 109.5
C11 C16 H16C 109.5
H16A C16 H16C 109.5
H16B C16 H16C 109.5
C12 C17 H17A 109.5
C12 C17 H17B 109.5
H17A C17 H17B 109.5
C12 C17 H17C 109.5
H17A C17 H17C 109.5
H17B C17 H17C 109.5
C13 C18 H18A 109.5
C13 C18 H18B 109.5
H18A C18 H18B 109.5
C13 C18 H18C 109.5
H18A C18 H18C 109.5
H18B C18 H18C 109.5
C14 C19 H19A 109.5
C14 C19 H19B 109.5
H19A C19 H19B 109.5
C14 C19 H19C 109.5
H19A C19 H19C 109.5
H19B C19 H19C 109.5
C15 C20 H20A 109.5
C15 C20 H20B 109.5
H20A C20 H20B 109.5
C15 C20 H20C 109.5
H20A C20 H20C 109.5
H20B C20 H20C 109.5
C22 C21 C25 108.2(6)
C22 C21 C26 124.0(8)
C25 C21 C26 127.2(8)
C22 C21 Ta3 71.9(4)
C25 C21 Ta3 72.3(4)
C26 C21 Ta3 128.1(5)
C21 C22 C23 106.4(6)
C21 C22 C27 127.1(7)
C23 C22 C27 125.6(7)
C21 C22 Ta3 74.2(4)
C23 C22 Ta3 72.0(4)
C27 C22 Ta3 126.9(5)
C24 C23 C22 109.1(6)
C24 C23 C28 125.3(6)
C22 C23 C28 125.2(6)
C24 C23 Ta3 72.7(4)
C22 C23 Ta3 73.6(4)
C28 C23 Ta3 125.8(5)
C25 C24 C23 108.8(6)
C25 C24 C29 125.9(7)
C23 C24 C29 124.5(7)
C25 C24 Ta3 74.9(4)
C23 C24 Ta3 73.2(4)
C29 C24 Ta3 126.1(5)
C24 C25 C21 107.4(7)
C24 C25 C30 126.3(8)
C21 C25 C30 125.1(8)
C24 C25 Ta3 71.5(4)
C21 C25 Ta3 73.5(4)
C30 C25 Ta3 129.9(5)
C21 C26 H26A 109.5
C21 C26 H26B 109.5
H26A C26 H26B 109.5
C21 C26 H26C 109.5
H26A C26 H26C 109.5
H26B C26 H26C 109.5
C22 C27 H27A 109.5
C22 C27 H27B 109.5
H27A C27 H27B 109.5
C22 C27 H27C 109.5
H27A C27 H27C 109.5
H27B C27 H27C 109.5
C23 C28 H28A 109.5
C23 C28 H28B 109.5
H28A C28 H28B 109.5
C23 C28 H28C 109.5
H28A C28 H28C 109.5
H28B C28 H28C 109.5
C24 C29 H29A 109.5
C24 C29 H29B 109.5
H29A C29 H29B 109.5
C24 C29 H29C 109.5
H29A C29 H29C 109.5
H29B C29 H29C 109.5
C25 C30 H30A 109.5
C25 C30 H30B 109.5
H30A C30 H30B 109.5
C25 C30 H30C 109.5
H30A C30 H30C 109.5
H30B C30 H30C 109.5
C32 C31 C35 106.6(6)
C32 C31 C36 126.3(7)
C35 C31 C36 126.3(7)
C32 C31 Ta4 74.2(4)
C35 C31 Ta4 71.3(3)
C36 C31 Ta4 127.3(4)
C31 C32 C33 107.6(7)
C31 C32 C37 125.6(7)
C33 C32 C37 126.3(7)
C31 C32 Ta4 71.9(4)
C33 C32 Ta4 72.1(4)
C37 C32 Ta4 127.9(5)
C34 C33 C32 109.2(6)
C34 C33 C38 125.4(8)
C32 C33 C38 124.6(8)
C34 C33 Ta4 72.3(4)
C32 C33 Ta4 74.0(4)
C38 C33 Ta4 127.6(5)
C33 C34 C35 107.4(6)
C33 C34 C39 125.0(7)
C35 C34 C39 126.7(7)
C33 C34 Ta4 74.1(4)
C35 C34 Ta4 72.1(3)
C39 C34 Ta4 128.0(4)
C34 C35 C31 109.2(6)
C34 C35 C40 125.7(6)
C31 C35 C40 124.9(6)
C34 C35 Ta4 73.7(4)
C31 C35 Ta4 74.1(4)
C40 C35 Ta4 122.6(4)
C31 C36 H36A 109.5
C31 C36 H36B 109.5
H36A C36 H36B 109.5
C31 C36 H36C 109.5
H36A C36 H36C 109.5
H36B C36 H36C 109.5
C32 C37 H37A 109.5
C32 C37 H37B 109.5
H37A C37 H37B 109.5
C32 C37 H37C 109.5
H37A C37 H37C 109.5
H37B C37 H37C 109.5
C33 C38 H38A 109.5
C33 C38 H38B 109.5
H38A C38 H38B 109.5
C33 C38 H38C 109.5
H38A C38 H38C 109.5
H38B C38 H38C 109.5
C34 C39 H39A 109.5
C34 C39 H39B 109.5
H39A C39 H39B 109.5
C34 C39 H39C 109.5
H39A C39 H39C 109.5
H39B C39 H39C 109.5
C35 C40 H40A 109.5
C35 C40 H40B 109.5
H40A C40 H40B 109.5
C35 C40 H40C 109.5
H40A C40 H40C 109.5
H40B C40 H40C 109.5

loop_
_geom_bond_atom_site_label_1
_geom_bond_atom_site_label_2
_geom_bond_distance
Ta1 B2 2.275(7)
Ta1 C4 2.396(6)
Ta1 B3 2.416(7)
Ta1 B1 2.417(8)
Ta1 C3 2.421(6)
Ta1 C5 2.421(6)
Ta1 B5 2.434(7)
Ta1 C2 2.435(7)
Ta1 C1 2.441(7)
Ta1 I1 2.8185(5)
Ta1 Ta2 3.2376(4)
Ta2 B2 2.249(8)
Ta2 C15 2.389(6)
Ta2 B1 2.413(7)
Ta2 C14 2.417(6)
Ta2 B4 2.421(8)
Ta2 C11 2.422(5)
Ta2 B3 2.437(8)
Ta2 C13 2.443(6)
Ta2 C12 2.445(5)
Ta2 I2 2.8492(5)
Ta3 B7 2.267(7)
Ta3 C24 2.390(6)
Ta3 C23 2.397(6)
Ta3 B6 2.411(8)
Ta3 C22 2.418(7)
Ta3 B8 2.423(7)
Ta3 B10 2.432(8)
Ta3 C25 2.434(7)
Ta3 C21 2.448(7)
Ta3 I3 2.8508(5)
Ta3 Ta4 3.2377(4)
Ta4 B7 2.261(8)
Ta4 C35 2.387(6)
Ta4 C34 2.408(6)
Ta4 B8 2.409(8)
Ta4 B6 2.420(7)
Ta4 B9 2.422(8)
Ta4 C31 2.424(6)
Ta4 C33 2.430(7)
Ta4 C32 2.455(6)
Ta4 I4 2.8191(5)
B1 B2 1.755(10)
B2 B3 1.723(10)
B3 B5 1.752(9)
B3 B4 1.786(10)
B4 B5 1.827(11)
B4 H110 1.20(7)
B5 H999 1.05(5)
B6 B7 1.756(11)
B7 B8 1.723(11)
B8 B9 1.776(11)
B8 B10 1.777(11)
B9 B10 1.809(11)
B9 H222 1.03(6)
B10 H444 1.13(8)
C1 C2 1.409(8)
C1 C5 1.431(9)
C1 C6 1.500(9)
C2 C3 1.411(9)
C2 C7 1.498(9)
C3 C4 1.446(9)
C3 C8 1.503(9)
C4 C5 1.409(9)
C4 C9 1.495(10)
C5 C10 1.502(9)
C6 H6A 0.9800
C6 H6B 0.9800
C6 H6C 0.9800
C7 H7A 0.9800
C7 H7B 0.9800
C7 H7C 0.9800
C8 H8A 0.9800
C8 H8B 0.9800
C8 H8C 0.9800
C9 H9A 0.9800
C9 H9B 0.9800
C9 H9C 0.9800
C10 H10A 0.9800
C10 H10B 0.9800
C10 H10C 0.9800
C11 C12 1.424(8)
C11 C15 1.434(9)
C11 C16 1.500(8)
C12 C13 1.421(8)
C12 C17 1.494(9)
C13 C14 1.429(9)
C13 C18 1.496(8)
C14 C15 1.412(8)
C14 C19 1.499(9)
C15 C20 1.497(9)
C16 H16A 0.9800
C16 H16B 0.9800
C16 H16C 0.9800
C17 H17A 0.9800
C17 H17B 0.9800
C17 H17C 0.9800
C18 H18A 0.9800
C18 H18B 0.9800
C18 H18C 0.9800
C19 H19A 0.9800
C19 H19B 0.9800
C19 H19C 0.9800
C20 H20A 0.9800
C20 H20B 0.9800
C20 H20C 0.9800
C21 C22 1.421(10)
C21 C25 1.436(11)
C21 C26 1.518(10)
C22 C23 1.421(9)
C22 C27 1.484(9)
C23 C24 1.401(9)
C23 C28 1.516(10)
C24 C25 1.395(10)
C24 C29 1.531(9)
C25 C30 1.487(11)
C26 H26A 0.9800
C26 H26B 0.9800
C26 H26C 0.9800
C27 H27A 0.9800
C27 H27B 0.9800
C27 H27C 0.9800
C28 H28A 0.9800
C28 H28B 0.9800
C28 H28C 0.9800
C29 H29A 0.9800
C29 H29B 0.9800
C29 H29C 0.9800
C30 H30A 0.9800
C30 H30B 0.9800
C30 H30C 0.9800
C31 C32 1.423(10)
C31 C35 1.432(9)
C31 C36 1.483(9)
C32 C33 1.424(10)
C32 C37 1.508(10)
C33 C34 1.399(11)
C33 C38 1.508(10)
C34 C35 1.410(9)
C34 C39 1.506(10)
C35 C40 1.518(9)
C36 H36A 0.9800
C36 H36B 0.9800
C36 H36C 0.9800
C37 H37A 0.9800
C37 H37B 0.9800
C37 H37C 0.9800
C38 H38A 0.9800
C38 H38B 0.9800
C38 H38C 0.9800
C39 H39A 0.9800
C39 H39B 0.9800
C39 H39C 0.9800
C40 H40A 0.9800
C40 H40B 0.9800
C40 H40C 0.9800

loop_
_geom_torsion_atom_site_label_1
_geom_torsion_atom_site_label_2
_geom_torsion_atom_site_label_3
_geom_torsion_atom_site_label_4
_geom_torsion
C4 Ta1 Ta2 B2 60.2(4)
B3 Ta1 Ta2 B2 -60.7(3)
B1 Ta1 Ta2 B2 62.3(4)
C3 Ta1 Ta2 B2 -113(4)
C5 Ta1 Ta2 B2 22.0(3)
B5 Ta1 Ta2 B2 -101.1(3)
C2 Ta1 Ta2 B2 -58.3(4)
C1 Ta1 Ta2 B2 -19.9(3)
I1 Ta1 Ta2 B2 158.7(3)
B2 Ta1 Ta2 C15 -58.2(4)
C4 Ta1 Ta2 C15 2.0(5)
B3 Ta1 Ta2 C15 -118.9(4)
B1 Ta1 Ta2 C15 4.1(4)
C3 Ta1 Ta2 C15 -171(4)
C5 Ta1 Ta2 C15 -36.3(4)
B5 Ta1 Ta2 C15 -159.3(4)
C2 Ta1 Ta2 C15 -116.6(4)
C1 Ta1 Ta2 C15 -78.1(3)
I1 Ta1 Ta2 C15 100.5(3)
B2 Ta1 Ta2 B1 -62.3(4)
C4 Ta1 Ta2 B1 -2.1(4)
B3 Ta1 Ta2 B1 -123.0(3)
C3 Ta1 Ta2 B1 -175(4)
C5 Ta1 Ta2 B1 -40.4(3)
B5 Ta1 Ta2 B1 -163.4(3)
C2 Ta1 Ta2 B1 -120.7(3)
C1 Ta1 Ta2 B1 -82.2(3)
I1 Ta1 Ta2 B1 96.4(3)
B2 Ta1 Ta2 C14 159(8)
C4 Ta1 Ta2 C14 -141(8)
B3 Ta1 Ta2 C14 98(8)
B1 Ta1 Ta2 C14 -139(8)
C3 Ta1 Ta2 C14 46(9)
C5 Ta1 Ta2 C14 -180(100)
B5 Ta1 Ta2 C14 57(8)
C2 Ta1 Ta2 C14 100(8)
C1 Ta1 Ta2 C14 139(8)
I1 Ta1 Ta2 C14 -43(8)
B2 Ta1 Ta2 B4 101.6(3)
C4 Ta1 Ta2 B4 161.8(4)
B3 Ta1 Ta2 B4 41.0(3)
B1 Ta1 Ta2 B4 164.0(3)
C3 Ta1 Ta2 B4 -11(4)
C5 Ta1 Ta2 B4 123.6(3)
B5 Ta1 Ta2 B4 0.6(3)
C2 Ta1 Ta2 B4 43.3(3)
C1 Ta1 Ta2 B4 81.7(3)
I1 Ta1 Ta2 B4 -99.7(2)
B2 Ta1 Ta2 C11 -18.8(3)
C4 Ta1 Ta2 C11 41.4(4)
B3 Ta1 Ta2 C11 -79.4(3)
B1 Ta1 Ta2 C11 43.6(3)
C3 Ta1 Ta2 C11 -131(4)
C5 Ta1 Ta2 C11 3.2(3)
B5 Ta1 Ta2 C11 -119.8(3)
C2 Ta1 Ta2 C11 -77.1(3)
C1 Ta1 Ta2 C11 -38.7(3)
I1 Ta1 Ta2 C11 139.93(18)
B2 Ta1 Ta2 B3 60.7(3)
C4 Ta1 Ta2 B3 120.9(4)
B1 Ta1 Ta2 B3 123.0(3)
C3 Ta1 Ta2 B3 -52(4)
C5 Ta1 Ta2 B3 82.6(3)
B5 Ta1 Ta2 B3 -40.4(3)
C2 Ta1 Ta2 B3 2.3(3)
C1 Ta1 Ta2 B3 40.8(3)
I1 Ta1 Ta2 B3 -140.6(2)
B2 Ta1 Ta2 C13 60.8(4)
C4 Ta1 Ta2 C13 121.0(4)
B3 Ta1 Ta2 C13 0.1(3)
B1 Ta1 Ta2 C13 123.1(4)
C3 Ta1 Ta2 C13 -52(4)
C5 Ta1 Ta2 C13 82.8(3)
B5 Ta1 Ta2 C13 -40.3(3)
C2 Ta1 Ta2 C13 2.4(3)
C1 Ta1 Ta2 C13 40.9(3)
I1 Ta1 Ta2 C13 -140.5(2)
B2 Ta1 Ta2 C12 22.8(3)
C4 Ta1 Ta2 C12 83.0(4)
B3 Ta1 Ta2 C12 -37.9(3)
B1 Ta1 Ta2 C12 85.1(3)
C3 Ta1 Ta2 C12 -90(4)
C5 Ta1 Ta2 C12 44.7(3)
B5 Ta1 Ta2 C12 -78.3(3)
C2 Ta1 Ta2 C12 -35.6(3)
C1 Ta1 Ta2 C12 2.9(3)
I1 Ta1 Ta2 C12 -178.54(18)
B2 Ta1 Ta2 I2 -155.8(3)
C4 Ta1 Ta2 I2 -95.6(3)
B3 Ta1 Ta2 I2 143.6(2)
B1 Ta1 Ta2 I2 -93.4(3)
C3 Ta1 Ta2 I2 92(4)
C5 Ta1 Ta2 I2 -133.8(2)
B5 Ta1 Ta2 I2 103.16(19)
C2 Ta1 Ta2 I2 145.9(2)
C1 Ta1 Ta2 I2 -175.67(18)
I1 Ta1 Ta2 I2 2.936(19)
C24 Ta3 Ta4 B7 91.5(19)
C23 Ta3 Ta4 B7 -60.5(4)
B6 Ta3 Ta4 B7 -62.3(4)
C22 Ta3 Ta4 B7 -24.2(4)
B8 Ta3 Ta4 B7 61.0(4)
B10 Ta3 Ta4 B7 102.1(4)
C25 Ta3 Ta4 B7 55.7(4)
C21 Ta3 Ta4 B7 16.8(4)
I3 Ta3 Ta4 B7 -157.2(3)
B7 Ta3 Ta4 C35 61.7(4)
C24 Ta3 Ta4 C35 153.2(19)
C23 Ta3 Ta4 C35 1.2(5)
B6 Ta3 Ta4 C35 -0.6(4)
C22 Ta3 Ta4 C35 37.5(4)
B8 Ta3 Ta4 C35 122.7(4)
B10 Ta3 Ta4 C35 163.8(4)
C25 Ta3 Ta4 C35 117.4(4)
C21 Ta3 Ta4 C35 78.5(4)
I3 Ta3 Ta4 C35 -95.5(3)
B7 Ta3 Ta4 C34 -104(3)
C24 Ta3 Ta4 C34 -13(3)
C23 Ta3 Ta4 C34 -165(3)
B6 Ta3 Ta4 C34 -167(3)
C22 Ta3 Ta4 C34 -129(3)
B8 Ta3 Ta4 C34 -43(3)
B10 Ta3 Ta4 C34 -2(3)
C25 Ta3 Ta4 C34 -49(3)
C21 Ta3 Ta4 C34 -87(3)
I3 Ta3 Ta4 C34 98(3)
B7 Ta3 Ta4 B8 -61.0(4)
C24 Ta3 Ta4 B8 30.5(19)
C23 Ta3 Ta4 B8 -121.5(4)
B6 Ta3 Ta4 B8 -123.3(3)
C22 Ta3 Ta4 B8 -85.2(3)
B10 Ta3 Ta4 B8 41.1(3)
C25 Ta3 Ta4 B8 -5.3(4)
C21 Ta3 Ta4 B8 -44.2(3)
I3 Ta3 Ta4 B8 141.8(2)
B7 Ta3 Ta4 B6 62.3(4)
C24 Ta3 Ta4 B6 153.8(19)
C23 Ta3 Ta4 B6 1.8(4)
C22 Ta3 Ta4 B6 38.1(3)
B8 Ta3 Ta4 B6 123.3(3)
B10 Ta3 Ta4 B6 164.4(3)
C25 Ta3 Ta4 B6 118.0(4)
C21 Ta3 Ta4 B6 79.1(3)
I3 Ta3 Ta4 B6 -94.9(3)
B7 Ta3 Ta4 B9 -102.4(4)
C24 Ta3 Ta4 B9 -10.9(19)
C23 Ta3 Ta4 B9 -162.9(4)
B6 Ta3 Ta4 B9 -164.7(3)
C22 Ta3 Ta4 B9 -126.6(3)
B8 Ta3 Ta4 B9 -41.4(3)
B10 Ta3 Ta4 B9 -0.3(3)
C25 Ta3 Ta4 B9 -46.7(4)
C21 Ta3 Ta4 B9 -85.5(3)
I3 Ta3 Ta4 B9 100.4(2)
B7 Ta3 Ta4 C31 23.7(4)
C24 Ta3 Ta4 C31 115.2(19)
C23 Ta3 Ta4 C31 -36.8(4)
B6 Ta3 Ta4 C31 -38.6(3)
C22 Ta3 Ta4 C31 -0.5(3)
B8 Ta3 Ta4 C31 84.7(3)
B10 Ta3 Ta4 C31 125.8(3)
C25 Ta3 Ta4 C31 79.4(4)
C21 Ta3 Ta4 C31 40.5(3)
I3 Ta3 Ta4 C31 -133.5(2)
B7 Ta3 Ta4 C33 -55.9(4)
C24 Ta3 Ta4 C33 35.6(19)
C23 Ta3 Ta4 C33 -116.4(5)
B6 Ta3 Ta4 C33 -118.2(4)
C22 Ta3 Ta4 C33 -80.1(4)
B8 Ta3 Ta4 C33 5.1(4)
B10 Ta3 Ta4 C33 46.2(4)
C25 Ta3 Ta4 C33 -0.2(4)
C21 Ta3 Ta4 C33 -39.1(4)
I3 Ta3 Ta4 C33 146.9(3)
B7 Ta3 Ta4 C32 -17.5(4)
C24 Ta3 Ta4 C32 74.0(19)
C23 Ta3 Ta4 C32 -78.1(4)
B6 Ta3 Ta4 C32 -79.8(3)
C22 Ta3 Ta4 C32 -41.8(3)
B8 Ta3 Ta4 C32 43.5(3)
B10 Ta3 Ta4 C32 84.6(3)
C25 Ta3 Ta4 C32 38.1(4)
C21 Ta3 Ta4 C32 -0.7(3)
I3 Ta3 Ta4 C32 -174.7(2)
B7 Ta3 Ta4 I4 157.1(3)
C24 Ta3 Ta4 I4 -111.5(18)
C23 Ta3 Ta4 I4 96.5(3)
B6 Ta3 Ta4 I4 94.7(3)
C22 Ta3 Ta4 I4 132.8(2)
B8 Ta3 Ta4 I4 -141.9(2)
B10 Ta3 Ta4 I4 -100.9(2)
C25 Ta3 Ta4 I4 -147.3(3)
C21 Ta3 Ta4 I4 173.9(2)
I3 Ta3 Ta4 I4 -0.161(18)
C15 Ta2 B1 B2 -114.2(4)
C14 Ta2 B1 B2 -117.6(4)
B4 Ta2 B1 B2 45.8(4)
C11 Ta2 B1 B2 -81.8(3)
B3 Ta2 B1 B2 24.5(3)
C13 Ta2 B1 B2 -67.8(5)
C12 Ta2 B1 B2 -56.0(4)
I2 Ta2 B1 B2 156.9(3)
Ta1 Ta2 B1 B2 63.5(3)
B2 Ta2 B1 Ta1 -63.5(3)
C15 Ta2 B1 Ta1 -177.7(2)
C14 Ta2 B1 Ta1 178.9(2)
B4 Ta2 B1 Ta1 -17.7(4)
C11 Ta2 B1 Ta1 -145.3(2)
B3 Ta2 B1 Ta1 -39.0(2)
C13 Ta2 B1 Ta1 -131.3(3)
C12 Ta2 B1 Ta1 -119.5(2)
I2 Ta2 B1 Ta1 93.37(17)
C4 Ta1 B1 B2 116.1(4)
B3 Ta1 B1 B2 -23.4(4)
C3 Ta1 B1 B2 117.0(4)
C5 Ta1 B1 B2 85.1(4)
B5 Ta1 B1 B2 -44.5(5)
C2 Ta1 B1 B2 66.8(5)
C1 Ta1 B1 B2 58.3(4)
I1 Ta1 B1 B2 -154.8(3)
Ta2 Ta1 B1 B2 -62.7(3)
B2 Ta1 B1 Ta2 62.7(3)
C4 Ta1 B1 Ta2 178.8(2)
B3 Ta1 B1 Ta2 39.3(2)
C3 Ta1 B1 Ta2 179.7(2)
C5 Ta1 B1 Ta2 147.8(3)
B5 Ta1 B1 Ta2 18.2(4)
C2 Ta1 B1 Ta2 129.5(3)
C1 Ta1 B1 Ta2 121.0(2)
I1 Ta1 B1 Ta2 -92.09(17)
Ta2 B1 B2 B3 -50.3(6)
Ta1 B1 B2 B3 46.9(6)
Ta1 B1 B2 Ta2 97.1(2)
Ta2 B1 B2 Ta1 -97.1(2)
C15 Ta2 B2 B3 -138.6(3)
B1 Ta2 B2 B3 142.9(5)
C14 Ta2 B2 B3 -107.5(4)
B4 Ta2 B2 B3 1.7(3)
C11 Ta2 B2 B3 -123.7(3)
C13 Ta2 B2 B3 -76.0(4)
C12 Ta2 B2 B3 -89.4(3)
I2 Ta2 B2 B3 108.3(3)
Ta1 Ta2 B2 B3 71.8(3)
C15 Ta2 B2 B1 78.5(4)
C14 Ta2 B2 B1 109.5(4)
B4 Ta2 B2 B1 -141.2(4)
C11 Ta2 B2 B1 93.3(4)
B3 Ta2 B2 B1 -142.9(5)
C13 Ta2 B2 B1 141.0(3)
C12 Ta2 B2 B1 127.7(4)
I2 Ta2 B2 B1 -34.7(4)
Ta1 Ta2 B2 B1 -71.1(3)
C15 Ta2 B2 Ta1 149.6(2)
B1 Ta2 B2 Ta1 71.1(3)
C14 Ta2 B2 Ta1 -179.3(2)
B4 Ta2 B2 Ta1 -70.1(3)
C11 Ta2 B2 Ta1 164.5(3)
B3 Ta2 B2 Ta1 -71.8(3)
C13 Ta2 B2 Ta1 -147.9(2)
C12 Ta2 B2 Ta1 -161.2(3)
I2 Ta2 B2 Ta1 36.5(3)
C4 Ta1 B2 B3 137.7(4)
B1 Ta1 B2 B3 -144.8(5)
C3 Ta1 B2 B3 103.4(4)
C5 Ta1 B2 B3 124.8(4)
B5 Ta1 B2 B3 -2.9(4)
C2 Ta1 B2 B3 74.8(4)
C1 Ta1 B2 B3 90.3(4)
I1 Ta1 B2 B3 -105.8(4)
Ta2 Ta1 B2 B3 -73.2(3)
C4 Ta1 B2 B1 -77.5(4)
B3 Ta1 B2 B1 144.8(5)
C3 Ta1 B2 B1 -111.8(4)
C5 Ta1 B2 B1 -90.4(4)
B5 Ta1 B2 B1 142.0(4)
C2 Ta1 B2 B1 -140.4(3)
C1 Ta1 B2 B1 -124.9(4)
I1 Ta1 B2 B1 39.0(5)
Ta2 Ta1 B2 B1 71.6(4)
C4 Ta1 B2 Ta2 -149.1(2)
B3 Ta1 B2 Ta2 73.2(3)
B1 Ta1 B2 Ta2 -71.6(4)
C3 Ta1 B2 Ta2 176.6(2)
C5 Ta1 B2 Ta2 -162.0(3)
B5 Ta1 B2 Ta2 70.3(3)
C2 Ta1 B2 Ta2 148.0(2)
C1 Ta1 B2 Ta2 163.5(3)
I1 Ta1 B2 Ta2 -32.7(4)
B1 B2 B3 B5 -41.2(11)
Ta2 B2 B3 B5 -91.0(7)
Ta1 B2 B3 B5 5.5(7)
B1 B2 B3 B4 46.7(10)
Ta2 B2 B3 B4 -3.1(6)
Ta1 B2 B3 B4 93.4(6)
B1 B2 B3 Ta1 -46.7(6)
Ta2 B2 B3 Ta1 -96.5(2)
B1 B2 B3 Ta2 49.8(6)
Ta1 B2 B3 Ta2 96.5(2)
C4 Ta1 B3 B2 -71.6(5)
B1 Ta1 B3 B2 23.8(4)
C3 Ta1 B3 B2 -119.9(4)
C5 Ta1 B3 B2 -58.8(4)
B5 Ta1 B3 B2 175.8(6)
C2 Ta1 B3 B2 -116.0(4)
C1 Ta1 B3 B2 -84.5(4)
I1 Ta1 B3 B2 120.4(3)
Ta2 Ta1 B3 B2 62.7(3)
B2 Ta1 B3 B5 -175.8(6)
C4 Ta1 B3 B5 112.6(4)
B1 Ta1 B3 B5 -152.0(4)
C3 Ta1 B3 B5 64.3(5)
C5 Ta1 B3 B5 125.4(4)
C2 Ta1 B3 B5 68.3(4)
C1 Ta1 B3 B5 99.8(4)
I1 Ta1 B3 B5 -55.4(4)
Ta2 Ta1 B3 B5 -113.1(4)
B2 Ta1 B3 B4 -126.8(6)
C4 Ta1 B3 B4 161.6(4)
B1 Ta1 B3 B4 -103.0(5)
C3 Ta1 B3 B4 113.3(5)
C5 Ta1 B3 B4 174.4(4)
B5 Ta1 B3 B4 49.0(5)
C2 Ta1 B3 B4 117.3(4)
C1 Ta1 B3 B4 148.8(5)
I1 Ta1 B3 B4 -6.4(5)
Ta2 Ta1 B3 B4 -64.1(4)
B2 Ta1 B3 Ta2 -62.7(3)
C4 Ta1 B3 Ta2 -134.3(3)
B1 Ta1 B3 Ta2 -38.9(2)
C3 Ta1 B3 Ta2 177.39(19)
C5 Ta1 B3 Ta2 -121.5(2)
B5 Ta1 B3 Ta2 113.1(4)
C2 Ta1 B3 Ta2 -178.65(19)
C1 Ta1 B3 Ta2 -147.2(2)
I1 Ta1 B3 Ta2 57.7(3)
C15 Ta2 B3 B2 68.7(5)
B1 Ta2 B3 B2 -25.1(4)
C14 Ta2 B3 B2 117.6(4)
B4 Ta2 B3 B2 -177.5(5)
C11 Ta2 B3 B2 58.7(4)
C13 Ta2 B3 B2 116.0(3)
C12 Ta2 B3 B2 85.2(3)
I2 Ta2 B3 B2 -117.5(3)
Ta1 Ta2 B3 B2 -64.1(3)
B2 Ta2 B3 B5 129.7(6)
C15 Ta2 B3 B5 -161.6(4)
B1 Ta2 B3 B5 104.6(4)
C14 Ta2 B3 B5 -112.7(4)
B4 Ta2 B3 B5 -47.8(4)
C11 Ta2 B3 B5 -171.6(4)
C13 Ta2 B3 B5 -114.3(4)
C12 Ta2 B3 B5 -145.1(4)
I2 Ta2 B3 B5 12.2(5)
Ta1 Ta2 B3 B5 65.6(4)
B2 Ta2 B3 B4 177.5(5)
C15 Ta2 B3 B4 -113.8(4)
B1 Ta2 B3 B4 152.4(4)
C14 Ta2 B3 B4 -65.0(4)
C11 Ta2 B3 B4 -123.9(3)
C13 Ta2 B3 B4 -66.6(4)
C12 Ta2 B3 B4 -97.3(4)
I2 Ta2 B3 B4 59.9(4)
Ta1 Ta2 B3 B4 113.4(4)
B2 Ta2 B3 Ta1 64.1(3)
C15 Ta2 B3 Ta1 132.8(3)
B1 Ta2 B3 Ta1 39.0(2)
C14 Ta2 B3 Ta1 -178.33(19)
B4 Ta2 B3 Ta1 -113.4(4)
C11 Ta2 B3 Ta1 122.8(2)
C13 Ta2 B3 Ta1 -179.94(19)
C12 Ta2 B3 Ta1 149.3(2)
I2 Ta2 B3 Ta1 -53.4(3)
B2 B3 B4 B5 -124.7(7)
Ta1 B3 B4 B5 -53.0(4)
Ta2 B3 B4 B5 -127.7(4)
B2 B3 B4 Ta2 3.0(6)
B5 B3 B4 Ta2 127.7(4)
Ta1 B3 B4 Ta2 74.7(3)
B2 Ta2 B4 B3 -1.7(3)
C15 Ta2 B4 B3 118.6(4)
B1 Ta2 B4 B3 -31.7(4)
C14 Ta2 B4 B3 135.8(3)
C11 Ta2 B4 B3 75.4(4)
C13 Ta2 B4 B3 112.9(4)
C12 Ta2 B4 B3 80.5(3)
I2 Ta2 B4 B3 -139.1(3)
Ta1 Ta2 B4 B3 -45.3(3)
B2 Ta2 B4 B5 42.9(4)
C15 Ta2 B4 B5 163.2(4)
B1 Ta2 B4 B5 12.9(5)
C14 Ta2 B4 B5 -179.7(4)
C11 Ta2 B4 B5 120.0(4)
B3 Ta2 B4 B5 44.6(4)
C13 Ta2 B4 B5 157.5(5)
C12 Ta2 B4 B5 125.1(4)
I2 Ta2 B4 B5 -94.5(4)
Ta1 Ta2 B4 B5 -0.7(4)
B2 B3 B5 B4 120.9(9)
Ta1 B3 B5 B4 126.2(5)
Ta2 B3 B5 B4 50.9(4)
B2 B3 B5 Ta1 -5.2(7)
B4 B3 B5 Ta1 -126.2(5)
Ta2 B3 B5 Ta1 -75.3(3)
Ta2 B4 B5 B3 -50.6(4)
B3 B4 B5 Ta1 51.6(4)
Ta2 B4 B5 Ta1 1.0(5)
B2 Ta1 B5 B3 2.9(4)
C4 Ta1 B5 B3 -119.3(4)
B1 Ta1 B5 B3 32.0(5)
C3 Ta1 B5 B3 -134.5(4)
C5 Ta1 B5 B3 -75.2(4)
C2 Ta1 B5 B3 -110.6(4)
C1 Ta1 B5 B3 -79.1(4)
I1 Ta1 B5 B3 141.3(3)
Ta2 Ta1 B5 B3 46.0(3)
B2 Ta1 B5 B4 -43.9(4)
C4 Ta1 B5 B4 -166.1(4)
B3 Ta1 B5 B4 -46.8(4)
B1 Ta1 B5 B4 -14.7(5)
C3 Ta1 B5 B4 178.7(4)
C5 Ta1 B5 B4 -122.0(4)
C2 Ta1 B5 B4 -157.4(5)
C1 Ta1 B5 B4 -125.9(4)
I1 Ta1 B5 B4 94.5(4)
Ta2 Ta1 B5 B4 -0.7(4)
C24 Ta3 B6 B7 -113.6(4)
C23 Ta3 B6 B7 -116.1(4)
C22 Ta3 B6 B7 -86.7(4)
B8 Ta3 B6 B7 24.3(4)
B10 Ta3 B6 B7 45.9(5)
C25 Ta3 B6 B7 -63.2(5)
C21 Ta3 B6 B7 -58.4(4)
I3 Ta3 B6 B7 155.7(3)
Ta4 Ta3 B6 B7 63.0(3)
B7 Ta3 B6 Ta4 -63.0(3)
C24 Ta3 B6 Ta4 -176.6(3)
C23 Ta3 B6 Ta4 -179.1(2)
C22 Ta3 B6 Ta4 -149.7(2)
B8 Ta3 B6 Ta4 -38.7(2)
B10 Ta3 B6 Ta4 -17.1(4)
C25 Ta3 B6 Ta4 -126.1(3)
C21 Ta3 B6 Ta4 -121.4(2)
I3 Ta3 B6 Ta4 92.72(17)
C35 Ta4 B6 B7 116.3(4)
C34 Ta4 B6 B7 115.3(4)
B8 Ta4 B6 B7 -24.5(4)
B9 Ta4 B6 B7 -46.6(4)
C31 Ta4 B6 B7 85.8(4)
C33 Ta4 B6 B7 65.1(5)
C32 Ta4 B6 B7 58.2(4)
I4 Ta4 B6 B7 -155.9(3)
Ta3 Ta4 B6 B7 -63.4(3)
B7 Ta4 B6 Ta3 63.4(3)
C35 Ta4 B6 Ta3 179.7(2)
C34 Ta4 B6 Ta3 178.7(3)
B8 Ta4 B6 Ta3 39.0(2)
B9 Ta4 B6 Ta3 16.8(3)
C31 Ta4 B6 Ta3 149.2(3)
C33 Ta4 B6 Ta3 128.5(3)
C32 Ta4 B6 Ta3 121.6(2)
I4 Ta4 B6 Ta3 -92.52(17)
Ta3 B6 B7 B8 -48.5(6)
Ta4 B6 B7 B8 48.6(6)
Ta3 B6 B7 Ta4 -97.0(2)
Ta4 B6 B7 Ta3 97.0(2)
C35 Ta4 B7 B8 137.8(3)
C34 Ta4 B7 B8 102.5(4)
B6 Ta4 B7 B8 -143.2(5)
B9 Ta4 B7 B8 -2.7(4)
C31 Ta4 B7 B8 127.2(4)
C33 Ta4 B7 B8 76.6(4)
C32 Ta4 B7 B8 93.1(4)
I4 Ta4 B7 B8 -106.8(4)
Ta3 Ta4 B7 B8 -72.1(3)
C35 Ta4 B7 B6 -78.9(4)
C34 Ta4 B7 B6 -114.3(4)
B8 Ta4 B7 B6 143.2(5)
B9 Ta4 B7 B6 140.5(4)
C31 Ta4 B7 B6 -89.6(4)
C33 Ta4 B7 B6 -140.2(3)
C32 Ta4 B7 B6 -123.7(4)
I4 Ta4 B7 B6 36.4(5)
Ta3 Ta4 B7 B6 71.1(3)
C35 Ta4 B7 Ta3 -150.0(2)
C34 Ta4 B7 Ta3 174.6(3)
B8 Ta4 B7 Ta3 72.1(3)
B6 Ta4 B7 Ta3 -71.1(3)
B9 Ta4 B7 Ta3 69.4(3)
C31 Ta4 B7 Ta3 -160.7(3)
C33 Ta4 B7 Ta3 148.7(2)
C32 Ta4 B7 Ta3 165.2(3)
I4 Ta4 B7 Ta3 -34.7(4)
C24 Ta3 B7 B8 -100.6(5)
C23 Ta3 B7 B8 -136.7(4)
B6 Ta3 B7 B8 143.4(6)
C22 Ta3 B7 B8 -127.9(4)
B10 Ta3 B7 B8 2.4(4)
C25 Ta3 B7 B8 -75.8(4)
C21 Ta3 B7 B8 -93.8(4)
I3 Ta3 B7 B8 106.4(4)
Ta4 Ta3 B7 B8 71.8(4)
C24 Ta3 B7 B6 116.1(4)
C23 Ta3 B7 B6 79.9(4)
C22 Ta3 B7 B6 88.8(4)
B8 Ta3 B7 B6 -143.4(6)
B10 Ta3 B7 B6 -141.0(4)
C25 Ta3 B7 B6 140.8(4)
C21 Ta3 B7 B6 122.8(4)
I3 Ta3 B7 B6 -37.0(5)
Ta4 Ta3 B7 B6 -71.6(4)
C24 Ta3 B7 Ta4 -172.4(3)
C23 Ta3 B7 Ta4 151.4(2)
B6 Ta3 B7 Ta4 71.6(4)
C22 Ta3 B7 Ta4 160.3(3)
B8 Ta3 B7 Ta4 -71.8(4)
B10 Ta3 B7 Ta4 -69.5(3)
C25 Ta3 B7 Ta4 -147.7(2)
C21 Ta3 B7 Ta4 -165.6(3)
I3 Ta3 B7 Ta4 34.6(4)
B6 B7 B8 B9 -43.5(11)
Ta4 B7 B8 B9 5.0(7)
Ta3 B7 B8 B9 -91.6(7)
B6 B7 B8 B10 43.8(12)
Ta4 B7 B8 B10 92.3(8)
Ta3 B7 B8 B10 -4.4(8)
B6 B7 B8 Ta4 -48.5(6)
Ta3 B7 B8 Ta4 -96.7(2)
B6 B7 B8 Ta3 48.1(6)
Ta4 B7 B8 Ta3 96.7(2)
C35 Ta4 B8 B7 -73.5(5)
C34 Ta4 B8 B7 -119.8(4)
B6 Ta4 B8 B7 24.8(4)
B9 Ta4 B8 B7 176.0(5)
C31 Ta4 B8 B7 -56.9(4)
C33 Ta4 B8 B7 -113.4(4)
C32 Ta4 B8 B7 -81.2(4)
I4 Ta4 B8 B7 118.9(3)
Ta3 Ta4 B8 B7 63.5(3)
B7 Ta4 B8 B9 -176.0(5)
C35 Ta4 B8 B9 110.5(4)
C34 Ta4 B8 B9 64.2(4)
B6 Ta4 B8 B9 -151.2(4)
C31 Ta4 B8 B9 127.1(3)
C33 Ta4 B8 B9 70.6(4)
C32 Ta4 B8 B9 102.7(4)
I4 Ta4 B8 B9 -57.1(4)
Ta3 Ta4 B8 B9 -112.5(4)
B7 Ta4 B8 B10 -128.8(6)
C35 Ta4 B8 B10 157.7(4)
C34 Ta4 B8 B10 111.4(4)
B6 Ta4 B8 B10 -104.0(5)
B9 Ta4 B8 B10 47.2(4)
C31 Ta4 B8 B10 174.4(4)
C33 Ta4 B8 B10 117.8(4)
C32 Ta4 B8 B10 150.0(5)
I4 Ta4 B8 B10 -9.9(5)
Ta3 Ta4 B8 B10 -65.2(4)
B7 Ta4 B8 Ta3 -63.5(3)
C35 Ta4 B8 Ta3 -137.0(3)
C34 Ta4 B8 Ta3 176.64(19)
B6 Ta4 B8 Ta3 -38.7(2)
B9 Ta4 B8 Ta3 112.5(4)
C31 Ta4 B8 Ta3 -120.4(2)
C33 Ta4 B8 Ta3 -177.0(2)
C32 Ta4 B8 Ta3 -144.8(2)
I4 Ta4 B8 Ta3 55.4(3)
C24 Ta3 B8 B7 119.7(4)
C23 Ta3 B8 B7 75.1(5)
B6 Ta3 B8 B7 -24.7(4)
C22 Ta3 B8 B7 56.6(4)
B10 Ta3 B8 B7 -176.5(6)
C25 Ta3 B8 B7 113.1(4)
C21 Ta3 B8 B7 80.2(4)
I3 Ta3 B8 B7 -119.2(4)
Ta4 Ta3 B8 B7 -63.7(4)
B7 Ta3 B8 B9 129.0(7)
C24 Ta3 B8 B9 -111.3(5)
C23 Ta3 B8 B9 -156.0(4)
B6 Ta3 B8 B9 104.2(5)
C22 Ta3 B8 B9 -174.5(4)
B10 Ta3 B8 B9 -47.6(5)
C25 Ta3 B8 B9 -118.0(5)
C21 Ta3 B8 B9 -150.9(5)
I3 Ta3 B8 B9 9.8(6)
Ta4 Ta3 B8 B9 65.3(4)
B7 Ta3 B8 B10 176.5(6)
C24 Ta3 B8 B10 -63.7(5)
C23 Ta3 B8 B10 -108.4(5)
B6 Ta3 B8 B10 151.8(4)
C22 Ta3 B8 B10 -126.9(4)
C25 Ta3 B8 B10 -70.4(4)
C21 Ta3 B8 B10 -103.3(4)
I3 Ta3 B8 B10 57.3(5)
Ta4 Ta3 B8 B10 112.9(4)
B7 Ta3 B8 Ta4 63.7(4)
C24 Ta3 B8 Ta4 -176.6(2)
C23 Ta3 B8 Ta4 138.7(3)
B6 Ta3 B8 Ta4 38.9(2)
C22 Ta3 B8 Ta4 120.2(2)
B10 Ta3 B8 Ta4 -112.9(4)
C25 Ta3 B8 Ta4 176.7(2)
C21 Ta3 B8 Ta4 143.8(3)
I3 Ta3 B8 Ta4 -55.6(3)
B7 B8 B9 B10 122.7(8)
Ta4 B8 B9 B10 127.6(4)
Ta3 B8 B9 B10 51.8(4)
B7 B8 B9 Ta4 -4.9(6)
B10 B8 B9 Ta4 -127.6(4)
Ta3 B8 B9 Ta4 -75.8(3)
B7 Ta4 B9 B8 2.7(4)
C35 Ta4 B9 B8 -122.4(4)
C34 Ta4 B9 B8 -134.1(3)
B6 Ta4 B9 B8 33.0(4)
C31 Ta4 B9 B8 -75.7(4)
C33 Ta4 B9 B8 -108.4(4)
C32 Ta4 B9 B8 -77.4(4)
I4 Ta4 B9 B8 140.3(3)
Ta3 Ta4 B9 B8 46.0(3)
B7 Ta4 B9 B10 -42.9(5)
C35 Ta4 B9 B10 -168.1(4)
C34 Ta4 B9 B10 -179.8(4)
B8 Ta4 B9 B10 -45.6(4)
B6 Ta4 B9 B10 -12.6(6)
C31 Ta4 B9 B10 -121.4(4)
C33 Ta4 B9 B10 -154.1(5)
C32 Ta4 B9 B10 -123.0(5)
I4 Ta4 B9 B10 94.7(4)
Ta3 Ta4 B9 B10 0.4(4)
B7 B8 B10 B9 -122.8(9)
Ta4 B8 B10 B9 -51.4(4)
Ta3 B8 B10 B9 -127.0(5)
B7 B8 B10 Ta3 4.2(7)
B9 B8 B10 Ta3 127.0(5)
Ta4 B8 B10 Ta3 75.6(3)
Ta4 B9 B10 B8 50.4(4)
B8 B9 B10 Ta3 -50.8(4)
Ta4 B9 B10 Ta3 -0.5(5)
B7 Ta3 B10 B8 -2.4(4)
C24 Ta3 B10 B8 133.4(4)
C23 Ta3 B10 B8 122.6(4)
B6 Ta3 B10 B8 -32.3(5)
C22 Ta3 B10 B8 76.4(5)
C25 Ta3 B10 B8 107.7(4)
C21 Ta3 B10 B8 76.8(4)
I3 Ta3 B10 B8 -140.2(3)
Ta4 Ta3 B10 B8 -45.6(3)
B7 Ta3 B10 B9 43.6(5)
C24 Ta3 B10 B9 179.4(4)
C23 Ta3 B10 B9 168.5(4)
B6 Ta3 B10 B9 13.6(6)
C22 Ta3 B10 B9 122.3(4)
B8 Ta3 B10 B9 45.9(5)
C25 Ta3 B10 B9 153.6(5)
C21 Ta3 B10 B9 122.8(5)
I3 Ta3 B10 B9 -94.2(4)
Ta4 Ta3 B10 B9 0.4(4)
B2 Ta1 C1 C2 -153.5(4)
C4 Ta1 C1 C2 79.6(4)
B3 Ta1 C1 C2 -110.3(4)
B1 Ta1 C1 C2 170.1(4)
C3 Ta1 C1 C2 37.3(4)
C5 Ta1 C1 C2 116.9(5)
B5 Ta1 C1 C2 -68.6(4)
I1 Ta1 C1 C2 42.4(5)
Ta2 Ta1 C1 C2 -139.6(3)
B2 Ta1 C1 C5 89.6(4)
C4 Ta1 C1 C5 -37.3(4)
B3 Ta1 C1 C5 132.8(4)
B1 Ta1 C1 C5 53.2(4)
C3 Ta1 C1 C5 -79.6(4)
B5 Ta1 C1 C5 174.5(4)
C2 Ta1 C1 C5 -116.9(5)
I1 Ta1 C1 C5 -74.5(4)
Ta2 Ta1 C1 C5 103.4(3)
B2 Ta1 C1 C6 -30.9(6)
C4 Ta1 C1 C6 -157.9(7)
B3 Ta1 C1 C6 12.3(6)
B1 Ta1 C1 C6 -67.4(6)
C3 Ta1 C1 C6 159.8(7)
C5 Ta1 C1 C6 -120.6(7)
B5 Ta1 C1 C6 53.9(6)
C2 Ta1 C1 C6 122.5(7)
I1 Ta1 C1 C6 164.9(4)
Ta2 Ta1 C1 C6 -17.1(6)
C5 C1 C2 C3 -1.2(7)
C6 C1 C2 C3 170.0(6)
Ta1 C1 C2 C3 -64.9(5)
C5 C1 C2 C7 -171.2(6)
C6 C1 C2 C7 0.0(11)
Ta1 C1 C2 C7 125.1(6)
C5 C1 C2 Ta1 63.7(5)
C6 C1 C2 Ta1 -125.1(6)
B2 Ta1 C2 C1 28.6(4)
C4 Ta1 C2 C1 -77.7(4)
B3 Ta1 C2 C1 70.0(4)
B1 Ta1 C2 C1 -14.8(6)
C3 Ta1 C2 C1 -115.5(5)
C5 Ta1 C2 C1 -36.8(4)
B5 Ta1 C2 C1 109.4(4)
I1 Ta1 C2 C1 -151.0(3)
Ta2 Ta1 C2 C1 68.3(4)
B2 Ta1 C2 C3 144.0(4)
C4 Ta1 C2 C3 37.8(4)
B3 Ta1 C2 C3 -174.5(4)
B1 Ta1 C2 C3 100.6(5)
C5 Ta1 C2 C3 78.6(4)
B5 Ta1 C2 C3 -135.2(4)
C1 Ta1 C2 C3 115.5(5)
I1 Ta1 C2 C3 -35.5(4)
Ta2 Ta1 C2 C3 -176.3(3)
B2 Ta1 C2 C7 -94.9(6)
C4 Ta1 C2 C7 158.8(7)
B3 Ta1 C2 C7 -53.5(6)
B1 Ta1 C2 C7 -138.3(5)
C3 Ta1 C2 C7 121.0(7)
C5 Ta1 C2 C7 -160.3(7)
B5 Ta1 C2 C7 -14.1(6)
C1 Ta1 C2 C7 -123.5(8)
I1 Ta1 C2 C7 85.5(6)
Ta2 Ta1 C2 C7 -55.3(7)
C1 C2 C3 C4 1.7(7)
C7 C2 C3 C4 171.8(6)
Ta1 C2 C3 C4 -63.8(5)
C1 C2 C3 C8 -170.9(6)
C7 C2 C3 C8 -0.7(11)
Ta1 C2 C3 C8 123.7(7)
C1 C2 C3 Ta1 65.5(5)
C7 C2 C3 Ta1 -124.4(6)
B2 Ta1 C3 C2 -52.8(5)
C4 Ta1 C3 C2 -115.9(6)
B3 Ta1 C3 C2 7.1(5)
B1 Ta1 C3 C2 -117.4(4)
C5 Ta1 C3 C2 -78.5(4)
B5 Ta1 C3 C2 45.9(4)
C1 Ta1 C3 C2 -37.1(4)
I1 Ta1 C3 C2 146.4(3)
Ta2 Ta1 C3 C2 57(4)
B2 Ta1 C3 C4 63.1(6)
B3 Ta1 C3 C4 123.0(4)
B1 Ta1 C3 C4 -1.5(6)
C5 Ta1 C3 C4 37.5(4)
B5 Ta1 C3 C4 161.9(4)
C2 Ta1 C3 C4 115.9(6)
C1 Ta1 C3 C4 78.8(4)
I1 Ta1 C3 C4 -97.7(4)
Ta2 Ta1 C3 C4 173(4)
B2 Ta1 C3 C8 -173.9(5)
C4 Ta1 C3 C8 123.0(8)
B3 Ta1 C3 C8 -114.0(6)
B1 Ta1 C3 C8 121.5(6)
C5 Ta1 C3 C8 160.4(7)
B5 Ta1 C3 C8 -75.2(6)
C2 Ta1 C3 C8 -121.1(7)
C1 Ta1 C3 C8 -158.2(7)
I1 Ta1 C3 C8 25.3(6)
Ta2 Ta1 C3 C8 -64(4)
C2 C3 C4 C5 -1.5(8)
C8 C3 C4 C5 170.8(7)
Ta1 C3 C4 C5 -66.6(5)
C2 C3 C4 C9 -174.7(7)
C8 C3 C4 C9 -2.4(12)
Ta1 C3 C4 C9 120.1(8)
C2 C3 C4 Ta1 65.1(5)
C8 C3 C4 Ta1 -122.6(7)
B2 Ta1 C4 C5 -23.3(5)
B3 Ta1 C4 C5 22.2(6)
B1 Ta1 C4 C5 -66.6(4)
C3 Ta1 C4 C5 114.4(6)
B5 Ta1 C4 C5 88.2(5)
C2 Ta1 C4 C5 77.9(4)
C1 Ta1 C4 C5 37.5(4)
I1 Ta1 C4 C5 -166.7(4)
Ta2 Ta1 C4 C5 -65.0(6)
B2 Ta1 C4 C3 -137.8(4)
B3 Ta1 C4 C3 -92.3(5)
B1 Ta1 C4 C3 178.9(4)
C5 Ta1 C4 C3 -114.4(6)
B5 Ta1 C4 C3 -26.3(6)
C2 Ta1 C4 C3 -36.5(4)
C1 Ta1 C4 C3 -76.9(4)
I1 Ta1 C4 C3 78.8(4)
Ta2 Ta1 C4 C3 -179.4(3)
B2 Ta1 C4 C9 99.6(6)
B3 Ta1 C4 C9 145.1(6)
B1 Ta1 C4 C9 56.3(6)
C3 Ta1 C4 C9 -122.6(8)
C5 Ta1 C4 C9 122.9(8)
B5 Ta1 C4 C9 -148.9(5)
C2 Ta1 C4 C9 -159.1(7)
C1 Ta1 C4 C9 160.5(7)
I1 Ta1 C4 C9 -43.8(6)
Ta2 Ta1 C4 C9 57.9(7)
C3 C4 C5 C1 0.8(8)
C9 C4 C5 C1 174.0(7)
Ta1 C4 C5 C1 -65.5(5)
C3 C4 C5 C10 -169.8(7)
C9 C4 C5 C10 3.4(12)
Ta1 C4 C5 C10 123.8(7)
C3 C4 C5 Ta1 66.3(5)
C9 C4 C5 Ta1 -120.5(8)
C2 C1 C5 C4 0.2(8)
C6 C1 C5 C4 -171.1(6)
Ta1 C1 C5 C4 64.5(5)
C2 C1 C5 C10 170.9(6)
C6 C1 C5 C10 -0.4(11)
Ta1 C1 C5 C10 -124.9(7)
C2 C1 C5 Ta1 -64.2(5)
C6 C1 C5 Ta1 124.5(6)
B2 Ta1 C5 C4 158.8(4)
B3 Ta1 C5 C4 -165.3(4)
B1 Ta1 C5 C4 114.8(4)
C3 Ta1 C5 C4 -38.5(4)
B5 Ta1 C5 C4 -122.2(4)
C2 Ta1 C5 C4 -79.1(4)
C1 Ta1 C5 C4 -115.3(6)
I1 Ta1 C5 C4 15.4(5)
Ta2 Ta1 C5 C4 143.6(4)
B2 Ta1 C5 C1 -85.9(4)
C4 Ta1 C5 C1 115.3(6)
B3 Ta1 C5 C1 -50.0(4)
B1 Ta1 C5 C1 -129.9(4)
C3 Ta1 C5 C1 76.8(4)
B5 Ta1 C5 C1 -6.9(5)
C2 Ta1 C5 C1 36.1(4)
I1 Ta1 C5 C1 130.7(3)
Ta2 Ta1 C5 C1 -101.1(3)
B2 Ta1 C5 C10 36.8(6)
C4 Ta1 C5 C10 -122.0(8)
B3 Ta1 C5 C10 72.8(7)
B1 Ta1 C5 C10 -7.1(6)
C3 Ta1 C5 C10 -160.5(8)
B5 Ta1 C5 C10 115.9(6)
C2 Ta1 C5 C10 158.9(7)
C1 Ta1 C5 C10 122.7(8)
I1 Ta1 C5 C10 -106.5(6)
Ta2 Ta1 C5 C10 21.7(7)
B2 Ta2 C11 C12 88.5(4)
C15 Ta2 C11 C12 -115.9(5)
B1 Ta2 C11 C12 132.6(4)
C14 Ta2 C11 C12 -78.2(4)
B4 Ta2 C11 C12 9.1(5)
B3 Ta2 C11 C12 52.5(4)
C13 Ta2 C11 C12 -37.0(4)
I2 Ta2 C11 C12 -130.8(3)
Ta1 Ta2 C11 C12 101.7(3)
B2 Ta2 C11 C15 -155.5(4)
B1 Ta2 C11 C15 -111.5(4)
C14 Ta2 C11 C15 37.7(4)
B4 Ta2 C11 C15 125.1(4)
B3 Ta2 C11 C15 168.5(4)
C13 Ta2 C11 C15 79.0(4)
C12 Ta2 C11 C15 115.9(5)
I2 Ta2 C11 C15 -14.8(4)
Ta1 Ta2 C11 C15 -142.3(3)
B2 Ta2 C11 C16 -34.0(6)
C15 Ta2 C11 C16 121.5(7)
B1 Ta2 C11 C16 10.0(6)
C14 Ta2 C11 C16 159.2(7)
B4 Ta2 C11 C16 -113.4(6)
B3 Ta2 C11 C16 -70.0(6)
C13 Ta2 C11 C16 -159.5(7)
C12 Ta2 C11 C16 -122.5(8)
I2 Ta2 C11 C16 106.7(6)
Ta1 Ta2 C11 C16 -20.8(6)
C15 C11 C12 C13 1.1(6)
C16 C11 C12 C13 -170.5(5)
Ta2 C11 C12 C13 64.8(4)
C15 C11 C12 C17 171.4(6)
C16 C11 C12 C17 -0.2(9)
Ta2 C11 C12 C17 -124.9(6)
C15 C11 C12 Ta2 -63.7(4)
C16 C11 C12 Ta2 124.7(6)
B2 Ta2 C12 C13 157.7(4)
C15 Ta2 C12 C13 -78.3(4)
B1 Ta2 C12 C13 -166.8(4)
C14 Ta2 C12 C13 -37.2(4)
B4 Ta2 C12 C13 71.8(4)
C11 Ta2 C12 C13 -115.8(6)
B3 Ta2 C12 C13 114.5(4)
I2 Ta2 C12 C13 -40.4(5)
Ta1 Ta2 C12 C13 141.8(3)
B2 Ta2 C12 C11 -86.6(4)
C15 Ta2 C12 C11 37.5(4)
B1 Ta2 C12 C11 -51.0(4)
C14 Ta2 C12 C11 78.6(4)
B4 Ta2 C12 C11 -172.5(4)
B3 Ta2 C12 C11 -129.8(4)
C13 Ta2 C12 C11 115.8(6)
I2 Ta2 C12 C11 75.3(4)
Ta1 Ta2 C12 C11 -102.5(4)
B2 Ta2 C12 C17 35.2(6)
C15 Ta2 C12 C17 159.3(6)
B1 Ta2 C12 C17 70.8(6)
C14 Ta2 C12 C17 -159.6(6)
B4 Ta2 C12 C17 -50.7(6)
C11 Ta2 C12 C17 121.8(7)
B3 Ta2 C12 C17 -8.0(6)
C13 Ta2 C12 C17 -122.4(7)
I2 Ta2 C12 C17 -162.9(4)
Ta1 Ta2 C12 C17 19.3(6)
C11 C12 C13 C14 -0.3(6)
C17 C12 C13 C14 -170.6(5)
Ta2 C12 C13 C14 63.9(4)
C11 C12 C13 C18 169.6(6)
C17 C12 C13 C18 -0.7(10)
Ta2 C12 C13 C18 -126.2(6)
C11 C12 C13 Ta2 -64.2(4)
C17 C12 C13 Ta2 125.5(6)
B2 Ta2 C13 C12 -24.2(4)
C15 Ta2 C13 C12 79.0(4)
B1 Ta2 C13 C12 20.3(6)
C14 Ta2 C13 C12 116.0(5)
B4 Ta2 C13 C12 -105.6(4)
C11 Ta2 C13 C12 37.2(4)
B3 Ta2 C13 C12 -66.1(4)
I2 Ta2 C13 C12 152.6(3)
Ta1 Ta2 C13 C12 -66.2(4)
B2 Ta2 C13 C14 -140.3(4)
C15 Ta2 C13 C14 -37.0(3)
B1 Ta2 C13 C14 -95.7(5)
B4 Ta2 C13 C14 138.4(4)
C11 Ta2 C13 C14 -78.8(4)
B3 Ta2 C13 C14 177.9(4)
C12 Ta2 C13 C14 -116.0(5)
I2 Ta2 C13 C14 36.6(4)
Ta1 Ta2 C13 C14 177.8(2)
B2 Ta2 C13 C18 98.9(6)
C15 Ta2 C13 C18 -157.9(7)
B1 Ta2 C13 C18 143.4(6)
C14 Ta2 C13 C18 -120.9(7)
B4 Ta2 C13 C18 17.5(6)
C11 Ta2 C13 C18 160.3(7)
B3 Ta2 C13 C18 57.0(6)
C12 Ta2 C13 C18 123.1(8)
I2 Ta2 C13 C18 -84.3(6)
Ta1 Ta2 C13 C18 56.9(7)
C12 C13 C14 C15 -0.7(7)
C18 C13 C14 C15 -170.7(5)
Ta2 C13 C14 C15 64.0(4)
C12 C13 C14 C19 170.4(5)
C18 C13 C14 C19 0.4(9)
Ta2 C13 C14 C19 -124.9(6)
C12 C13 C14 Ta2 -64.7(4)
C18 C13 C14 Ta2 125.3(6)
B2 Ta2 C14 C15 -57.6(5)
B1 Ta2 C14 C15 6.0(5)
B4 Ta2 C14 C15 -159.1(4)
C11 Ta2 C14 C15 -38.3(4)
B3 Ta2 C14 C15 -118.9(4)
C13 Ta2 C14 C15 -116.1(5)
C12 Ta2 C14 C15 -79.3(4)
I2 Ta2 C14 C15 98.5(4)
Ta1 Ta2 C14 C15 144(8)
B2 Ta2 C14 C13 58.5(5)
C15 Ta2 C14 C13 116.1(5)
B1 Ta2 C14 C13 122.1(4)
B4 Ta2 C14 C13 -43.0(4)
C11 Ta2 C14 C13 77.8(4)
B3 Ta2 C14 C13 -2.8(5)
C12 Ta2 C14 C13 36.8(3)
I2 Ta2 C14 C13 -145.4(3)
Ta1 Ta2 C14 C13 -100(8)
B2 Ta2 C14 C19 179.0(6)
C15 Ta2 C14 C19 -123.4(8)
B1 Ta2 C14 C19 -117.4(6)
B4 Ta2 C14 C19 77.5(6)
C11 Ta2 C14 C19 -161.7(7)
B3 Ta2 C14 C19 117.7(6)
C13 Ta2 C14 C19 120.5(7)
C12 Ta2 C14 C19 157.3(7)
I2 Ta2 C14 C19 -24.9(6)
Ta1 Ta2 C14 C19 21(8)
C13 C14 C15 C11 1.4(6)
C19 C14 C15 C11 -169.3(6)
Ta2 C14 C15 C11 66.8(4)
C13 C14 C15 C20 174.3(6)
C19 C14 C15 C20 3.6(10)
Ta2 C14 C15 C20 -120.3(6)
C13 C14 C15 Ta2 -65.4(4)
C19 C14 C15 Ta2 123.9(6)
C12 C11 C15 C14 -1.6(6)
C16 C11 C15 C14 170.0(5)
Ta2 C11 C15 C14 -66.9(4)
C12 C11 C15 C20 -174.6(6)
C16 C11 C15 C20 -3.1(10)
Ta2 C11 C15 C20 120.1(6)
C12 C11 C15 Ta2 65.3(4)
C16 C11 C15 Ta2 -123.2(6)
B2 Ta2 C15 C14 140.8(4)
B1 Ta2 C15 C14 -175.6(4)
B4 Ta2 C15 C14 30.3(6)
C11 Ta2 C15 C14 114.4(5)
B3 Ta2 C15 C14 97.2(5)
C13 Ta2 C15 C14 37.0(4)
C12 Ta2 C15 C14 77.6(4)
I2 Ta2 C15 C14 -78.2(4)
Ta1 Ta2 C15 C14 -178.7(3)
B2 Ta2 C15 C11 26.5(4)
B1 Ta2 C15 C11 70.1(4)
C14 Ta2 C15 C11 -114.4(5)
B4 Ta2 C15 C11 -84.0(5)
B3 Ta2 C15 C11 -17.2(5)
C13 Ta2 C15 C11 -77.3(4)
C12 Ta2 C15 C11 -36.8(3)
I2 Ta2 C15 C11 167.4(3)
Ta1 Ta2 C15 C11 67.0(5)
B2 Ta2 C15 C20 -95.3(6)
B1 Ta2 C15 C20 -51.7(6)
C14 Ta2 C15 C20 123.9(7)
B4 Ta2 C15 C20 154.2(5)
C11 Ta2 C15 C20 -121.8(7)
B3 Ta2 C15 C20 -138.9(5)
C13 Ta2 C15 C20 160.9(6)
C12 Ta2 C15 C20 -158.5(6)
I2 Ta2 C15 C20 45.6(5)
Ta1 Ta2 C15 C20 -54.8(7)
B7 Ta3 C21 C22 -94.5(4)
C24 Ta3 C21 C22 79.8(4)
C23 Ta3 C21 C22 38.5(4)
B6 Ta3 C21 C22 -57.6(4)
B8 Ta3 C21 C22 -137.6(4)
B10 Ta3 C21 C22 -179.3(4)
C25 Ta3 C21 C22 116.7(6)
I3 Ta3 C21 C22 64.6(5)
Ta4 Ta3 C21 C22 -106.4(4)
B7 Ta3 C21 C25 148.7(5)
C24 Ta3 C21 C25 -37.0(4)
C23 Ta3 C21 C25 -78.2(5)
B6 Ta3 C21 C25 -174.3(4)
C22 Ta3 C21 C25 -116.7(6)
B8 Ta3 C21 C25 105.7(5)
B10 Ta3 C21 C25 63.9(5)
I3 Ta3 C21 C25 -52.2(6)
Ta4 Ta3 C21 C25 136.9(4)
B7 Ta3 C21 C26 24.9(8)
C24 Ta3 C21 C26 -160.8(9)
C23 Ta3 C21 C26 158.0(9)
B6 Ta3 C21 C26 61.8(8)
C22 Ta3 C21 C26 119.4(10)
B8 Ta3 C21 C26 -18.1(8)
B10 Ta3 C21 C26 -59.9(8)
C25 Ta3 C21 C26 -123.8(10)
I3 Ta3 C21 C26 -176.0(6)
Ta4 Ta3 C21 C26 13.1(9)
C25 C21 C22 C23 -1.7(8)
C26 C21 C22 C23 170.5(7)
Ta3 C21 C22 C23 -65.3(5)
C25 C21 C22 C27 -171.7(7)
C26 C21 C22 C27 0.4(11)
Ta3 C21 C22 C27 124.6(7)
C25 C21 C22 Ta3 63.6(5)
C26 C21 C22 Ta3 -124.2(7)
B7 Ta3 C22 C21 80.5(5)
C24 Ta3 C22 C21 -77.1(5)
C23 Ta3 C22 C21 -113.6(6)
B6 Ta3 C22 C21 124.6(4)
B8 Ta3 C22 C21 45.6(5)
B10 Ta3 C22 C21 0.9(5)
C25 Ta3 C22 C21 -36.8(4)
I3 Ta3 C22 C21 -138.0(4)
Ta4 Ta3 C22 C21 97.2(4)
B7 Ta3 C22 C23 -165.9(5)
C24 Ta3 C22 C23 36.6(4)
B6 Ta3 C22 C23 -121.7(4)
B8 Ta3 C22 C23 159.2(4)
B10 Ta3 C22 C23 114.5(5)
C25 Ta3 C22 C23 76.9(5)
C21 Ta3 C22 C23 113.6(6)
I3 Ta3 C22 C23 -24.3(5)
Ta4 Ta3 C22 C23 -149.2(3)
B7 Ta3 C22 C27 -44.4(6)
C24 Ta3 C22 C27 158.0(7)
C23 Ta3 C22 C27 121.5(8)
B6 Ta3 C22 C27 -0.3(6)
B8 Ta3 C22 C27 -79.3(7)
B10 Ta3 C22 C27 -124.0(6)
C25 Ta3 C22 C27 -161.7(7)
C21 Ta3 C22 C27 -124.9(8)
I3 Ta3 C22 C27 97.2(6)
Ta4 Ta3 C22 C27 -27.7(7)
C21 C22 C23 C24 2.2(8)
C27 C22 C23 C24 172.4(7)
Ta3 C22 C23 C24 -64.6(5)
C21 C22 C23 C28 -170.6(6)
C27 C22 C23 C28 -0.4(11)
Ta3 C22 C23 C28 122.6(7)
C21 C22 C23 Ta3 66.8(5)
C27 C22 C23 Ta3 -123.0(7)
B7 Ta3 C23 C24 132.4(4)
B6 Ta3 C23 C24 176.9(4)
C22 Ta3 C23 C24 116.6(6)
B8 Ta3 C23 C24 84.7(5)
B10 Ta3 C23 C24 19.2(6)
C25 Ta3 C23 C24 37.0(4)
C21 Ta3 C23 C24 78.5(5)
I3 Ta3 C23 C24 -84.7(4)
Ta4 Ta3 C23 C24 175.5(3)
B7 Ta3 C23 C22 15.8(5)
C24 Ta3 C23 C22 -116.6(6)
B6 Ta3 C23 C22 60.3(5)
B8 Ta3 C23 C22 -31.9(6)
B10 Ta3 C23 C22 -97.4(5)
C25 Ta3 C23 C22 -79.6(5)
C21 Ta3 C23 C22 -38.1(4)
I3 Ta3 C23 C22 158.6(4)
Ta4 Ta3 C23 C22 58.9(6)
B7 Ta3 C23 C28 -106.1(6)
C24 Ta3 C23 C28 121.5(7)
B6 Ta3 C23 C28 -61.6(6)
C22 Ta3 C23 C28 -121.9(8)
B8 Ta3 C23 C28 -153.8(5)
B10 Ta3 C23 C28 140.7(6)
C25 Ta3 C23 C28 158.5(7)
C21 Ta3 C23 C28 -160.0(7)
I3 Ta3 C23 C28 36.7(5)
Ta4 Ta3 C23 C28 -63.0(7)
C22 C23 C24 C25 -1.9(8)
C28 C23 C24 C25 170.9(6)
Ta3 C23 C24 C25 -67.1(5)
C22 C23 C24 C29 -172.1(6)
C28 C23 C24 C29 0.7(11)
Ta3 C23 C24 C29 122.7(7)
C22 C23 C24 Ta3 65.2(5)
C28 C23 C24 Ta3 -122.0(7)
B7 Ta3 C24 C25 45.6(6)
C23 Ta3 C24 C25 115.4(6)
B6 Ta3 C24 C25 111.0(5)
C22 Ta3 C24 C25 78.5(5)
B8 Ta3 C24 C25 -12.1(5)
B10 Ta3 C24 C25 -50.8(5)
C21 Ta3 C24 C25 37.6(4)
I3 Ta3 C24 C25 -152.3(4)
Ta4 Ta3 C24 C25 -40(2)
B7 Ta3 C24 C23 -69.8(6)
B6 Ta3 C24 C23 -4.4(6)
C22 Ta3 C24 C23 -36.9(4)
B8 Ta3 C24 C23 -127.5(4)
B10 Ta3 C24 C23 -166.2(4)
C25 Ta3 C24 C23 -115.4(6)
C21 Ta3 C24 C23 -77.8(5)
I3 Ta3 C24 C23 92.3(4)
Ta4 Ta3 C24 C23 -155.8(16)
B7 Ta3 C24 C29 169.4(6)
C23 Ta3 C24 C29 -120.8(9)
B6 Ta3 C24 C29 -125.3(7)
C22 Ta3 C24 C29 -157.7(8)
B8 Ta3 C24 C29 111.6(7)
B10 Ta3 C24 C29 73.0(7)
C25 Ta3 C24 C29 123.7(9)
C21 Ta3 C24 C29 161.4(8)
I3 Ta3 C24 C29 -28.6(7)
Ta4 Ta3 C24 C29 83(2)
C23 C24 C25 C21 0.8(8)
C29 C24 C25 C21 170.9(6)
Ta3 C24 C25 C21 -65.2(5)
C23 C24 C25 C30 -167.6(7)
C29 C24 C25 C30 2.5(12)
Ta3 C24 C25 C30 126.4(8)
C23 C24 C25 Ta3 66.0(5)
C29 C24 C25 Ta3 -124.0(7)
C22 C21 C25 C24 0.6(8)
C26 C21 C25 C24 -171.3(7)
Ta3 C21 C25 C24 63.9(5)
C22 C21 C25 C30 169.1(7)
C26 C21 C25 C30 -2.7(12)
Ta3 C21 C25 C30 -127.6(7)
C22 C21 C25 Ta3 -63.3(5)
C26 C21 C25 Ta3 124.8(7)
B7 Ta3 C25 C24 -148.1(4)
C23 Ta3 C25 C24 -37.5(4)
B6 Ta3 C25 C24 -107.2(5)
C22 Ta3 C25 C24 -78.9(4)
B8 Ta3 C25 C24 170.4(4)
B10 Ta3 C25 C24 129.8(5)
C21 Ta3 C25 C24 -115.4(6)
I3 Ta3 C25 C24 30.3(5)
Ta4 Ta3 C25 C24 174.4(3)
B7 Ta3 C25 C21 -32.7(5)
C24 Ta3 C25 C21 115.4(6)
C23 Ta3 C25 C21 77.9(4)
B6 Ta3 C25 C21 8.2(6)
C22 Ta3 C25 C21 36.5(4)
B8 Ta3 C25 C21 -74.2(5)
B10 Ta3 C25 C21 -114.8(5)
I3 Ta3 C25 C21 145.7(4)
Ta4 Ta3 C25 C21 -70.2(5)
B7 Ta3 C25 C30 89.6(9)
C24 Ta3 C25 C30 -122.3(10)
C23 Ta3 C25 C30 -159.8(9)
B6 Ta3 C25 C30 130.5(8)
C22 Ta3 C25 C30 158.8(9)
B8 Ta3 C25 C30 48.1(9)
B10 Ta3 C25 C30 7.5(8)
C21 Ta3 C25 C30 122.3(10)
I3 Ta3 C25 C30 -92.0(8)
Ta4 Ta3 C25 C30 52.1(10)
B7 Ta4 C31 C32 -82.7(5)
C35 Ta4 C31 C32 114.1(6)
C34 Ta4 C31 C32 77.3(5)
B8 Ta4 C31 C32 -47.5(5)
B6 Ta4 C31 C32 -126.8(5)
B9 Ta4 C31 C32 -2.9(6)
C33 Ta4 C31 C32 36.9(4)
I4 Ta4 C31 C32 136.1(4)
Ta3 Ta4 C31 C32 -99.2(4)
B7 Ta4 C31 C35 163.2(4)
C34 Ta4 C31 C35 -36.9(4)
B8 Ta4 C31 C35 -161.6(4)
B6 Ta4 C31 C35 119.1(4)
B9 Ta4 C31 C35 -117.1(4)
C33 Ta4 C31 C35 -77.2(4)
C32 Ta4 C31 C35 -114.1(6)
I4 Ta4 C31 C35 21.9(4)
Ta3 Ta4 C31 C35 146.7(3)
B7 Ta4 C31 C36 41.3(7)
C35 Ta4 C31 C36 -121.9(9)
C34 Ta4 C31 C36 -158.8(8)
B8 Ta4 C31 C36 76.5(7)
B6 Ta4 C31 C36 -2.8(7)
B9 Ta4 C31 C36 121.0(7)
C33 Ta4 C31 C36 160.9(8)
C32 Ta4 C31 C36 124.0(9)
I4 Ta4 C31 C36 -99.9(7)
Ta3 Ta4 C31 C36 24.8(8)
C35 C31 C32 C33 0.7(7)
C36 C31 C32 C33 171.2(6)
Ta4 C31 C32 C33 -63.7(4)
C35 C31 C32 C37 -171.5(6)
C36 C31 C32 C37 -0.9(11)
Ta4 C31 C32 C37 124.1(7)
C35 C31 C32 Ta4 64.4(4)
C36 C31 C32 Ta4 -125.1(7)
B7 Ta4 C32 C31 92.4(5)
C35 Ta4 C32 C31 -38.5(4)
C34 Ta4 C32 C31 -79.8(5)
B8 Ta4 C32 C31 135.7(5)
B6 Ta4 C32 C31 55.7(5)
B9 Ta4 C32 C31 177.7(5)
C33 Ta4 C32 C31 -116.2(6)
I4 Ta4 C32 C31 -67.1(5)
Ta3 Ta4 C32 C31 104.7(4)
B7 Ta4 C32 C33 -151.5(5)
C35 Ta4 C32 C33 77.6(5)
C34 Ta4 C32 C33 36.3(4)
B8 Ta4 C32 C33 -108.2(5)
B6 Ta4 C32 C33 171.9(4)
B9 Ta4 C32 C33 -66.1(5)
C31 Ta4 C32 C33 116.2(6)
I4 Ta4 C32 C33 49.0(5)
Ta3 Ta4 C32 C33 -139.1(4)
B7 Ta4 C32 C37 -29.0(7)
C35 Ta4 C32 C37 -159.9(8)
C34 Ta4 C32 C37 158.8(8)
B8 Ta4 C32 C37 14.3(7)
B6 Ta4 C32 C37 -65.7(8)
B9 Ta4 C32 C37 56.3(7)
C31 Ta4 C32 C37 -121.4(9)
C33 Ta4 C32 C37 122.5(9)
I4 Ta4 C32 C37 171.5(6)
Ta3 Ta4 C32 C37 -16.7(8)
C31 C32 C33 C34 -0.7(7)
C37 C32 C33 C34 171.4(6)
Ta4 C32 C33 C34 -64.2(5)
C31 C32 C33 C38 -171.5(6)
C37 C32 C33 C38 0.6(11)
Ta4 C32 C33 C38 125.0(7)
C31 C32 C33 Ta4 63.5(4)
C37 C32 C33 Ta4 -124.4(7)
B7 Ta4 C33 C34 147.0(4)
C35 Ta4 C33 C34 38.0(4)
B8 Ta4 C33 C34 -171.0(4)
B6 Ta4 C33 C34 104.9(5)
B9 Ta4 C33 C34 -130.3(5)
C31 Ta4 C33 C34 79.9(4)
C32 Ta4 C33 C34 116.8(6)
I4 Ta4 C33 C34 -30.5(4)
Ta3 Ta4 C33 C34 -174.8(3)
B7 Ta4 C33 C32 30.2(5)
C35 Ta4 C33 C32 -78.8(4)
C34 Ta4 C33 C32 -116.8(6)
B8 Ta4 C33 C32 72.2(5)
B6 Ta4 C33 C32 -11.9(7)
B9 Ta4 C33 C32 112.9(5)
C31 Ta4 C33 C32 -36.9(4)
I4 Ta4 C33 C32 -147.3(4)
Ta3 Ta4 C33 C32 68.3(5)
B7 Ta4 C33 C38 -91.5(8)
C35 Ta4 C33 C38 159.5(9)
C34 Ta4 C33 C38 121.5(10)
B8 Ta4 C33 C38 -49.5(8)
B6 Ta4 C33 C38 -133.6(8)
B9 Ta4 C33 C38 -8.8(8)
C31 Ta4 C33 C38 -158.6(9)
C32 Ta4 C33 C38 -121.7(10)
I4 Ta4 C33 C38 91.0(8)
Ta3 Ta4 C33 C38 -53.3(9)
C32 C33 C34 C35 0.4(7)
C38 C33 C34 C35 171.1(6)
Ta4 C33 C34 C35 -64.9(4)
C32 C33 C34 C39 -169.1(6)
C38 C33 C34 C39 1.6(11)
Ta4 C33 C34 C39 125.6(6)
C32 C33 C34 Ta4 65.3(5)
C38 C33 C34 Ta4 -124.0(7)
B7 Ta4 C34 C33 -47.8(6)
C35 Ta4 C34 C33 -114.7(6)
B8 Ta4 C34 C33 11.5(5)
B6 Ta4 C34 C33 -113.1(5)
B9 Ta4 C34 C33 50.7(5)
C31 Ta4 C34 C33 -77.4(4)
C32 Ta4 C34 C33 -36.6(4)
I4 Ta4 C34 C33 151.8(4)
Ta3 Ta4 C34 C33 53(3)
B7 Ta4 C34 C35 66.9(6)
B8 Ta4 C34 C35 126.3(4)
B6 Ta4 C34 C35 1.6(6)
B9 Ta4 C34 C35 165.5(4)
C31 Ta4 C34 C35 37.4(4)
C33 Ta4 C34 C35 114.7(6)
C32 Ta4 C34 C35 78.1(4)
I4 Ta4 C34 C35 -93.5(4)
Ta3 Ta4 C34 C35 167(2)
B7 Ta4 C34 C39 -170.0(6)
C35 Ta4 C34 C39 123.0(9)
B8 Ta4 C34 C39 -110.7(7)
B6 Ta4 C34 C39 124.7(7)
B9 Ta4 C34 C39 -71.5(7)
C31 Ta4 C34 C39 160.4(8)
C33 Ta4 C34 C39 -122.2(9)
C32 Ta4 C34 C39 -158.9(8)
I4 Ta4 C34 C39 29.5(7)
Ta3 Ta4 C34 C39 -70(3)
C33 C34 C35 C31 0.0(7)
C39 C34 C35 C31 169.3(6)
Ta4 C34 C35 C31 -66.2(4)
C33 C34 C35 C40 -175.0(6)
C39 C34 C35 C40 -5.8(10)
Ta4 C34 C35 C40 118.7(6)
C33 C34 C35 Ta4 66.2(4)
C39 C34 C35 Ta4 -124.5(6)
C32 C31 C35 C34 -0.5(7)
C36 C31 C35 C34 -171.0(6)
Ta4 C31 C35 C34 65.9(4)
C32 C31 C35 C40 174.6(6)
C36 C31 C35 C40 4.1(10)
Ta4 C31 C35 C40 -118.9(6)
C32 C31 C35 Ta4 -66.4(4)
C36 C31 C35 Ta4 123.1(6)
B7 Ta4 C35 C34 -134.8(4)
B8 Ta4 C35 C34 -87.7(5)
B6 Ta4 C35 C34 -178.8(4)
B9 Ta4 C35 C34 -20.6(6)
C31 Ta4 C35 C34 -116.0(6)
C33 Ta4 C35 C34 -37.3(4)
C32 Ta4 C35 C34 -78.4(5)
I4 Ta4 C35 C34 83.1(4)
Ta3 Ta4 C35 C34 -178.4(3)
B7 Ta4 C35 C31 -18.8(5)
C34 Ta4 C35 C31 116.0(6)
B8 Ta4 C35 C31 28.4(6)
B6 Ta4 C35 C31 -62.8(4)
B9 Ta4 C35 C31 95.5(5)
C33 Ta4 C35 C31 78.7(4)
C32 Ta4 C35 C31 37.7(4)
I4 Ta4 C35 C31 -160.8(4)
Ta3 Ta4 C35 C31 -62.3(5)
B7 Ta4 C35 C40 102.8(6)
C34 Ta4 C35 C40 -122.4(7)
B8 Ta4 C35 C40 150.0(5)
B6 Ta4 C35 C40 58.8(6)
B9 Ta4 C35 C40 -142.9(5)
C31 Ta4 C35 C40 121.6(7)
C33 Ta4 C35 C40 -159.7(7)
C32 Ta4 C35 C40 159.3(6)
I4 Ta4 C35 C40 -39.2(5)
Ta3 Ta4 C35 C40 59.3(7)
